data_7117378
loop_
_publ_author_name
'S. Chantal E. Stieber'
'Nuria Huguet'
'Takeharu Kageyama'
'Ivana Jevtovikj'
'Piyal Ariyananda'
'Alvaro Gordillo'
'Stephan A. Schunk'
'Frank Rominger'
'Peter Hofmann'
'Michael Limbach'

_publ_section_title
;
 Acrylate formation from CO2 and ethylene: catalysis with palladium and
 mechanistic insight
;
_journal_name_full Chem.Commun.
_journal_page_first 10907
_journal_paper_doi 10.1039/C5cc01932J
_journal_volume 51
_journal_year 2015
_chemical_formula_sum 'C39 H56 F2 O4 P2 Pd'
_chemical_formula_weight 795.17
_chemical_name_common 'additional structure'
_chemical_name_systematic
; 
 ? 
;
_space_group_crystal_system monoclinic
_space_group_IT_number 14
_space_group_name_Hall '-P 2yn'
_space_group_name_H-M_alt 'P 1 21/n 1'
_symmetry_space_group_name_Hall '-P 2yn'
_symmetry_space_group_name_H-M 'P 1 21/n 1'
_atom_sites_solution_hydrogens geom
_audit_creation_method SHELXL-2014
_audit_update_record
;
2015-02-20 deposited with the CCDC.
2015-06-02 downloaded from the CCDC.
;
_cell_angle_alpha 90
_cell_angle_beta 106.717(2)
_cell_angle_gamma 90
_cell_formula_units_Z 8
_cell_length_a 17.3557(15)
_cell_length_b 17.2752(14)
_cell_length_c 27.490(2)
_cell_measurement_reflns_used 3138
_cell_measurement_temperature 200(2)
_cell_measurement_theta_max 23.96
_cell_measurement_theta_min 2.29
_cell_volume 7893.8(11)
_computing_cell_refinement 'Bruker SAINT'
_computing_data_collection 'Bruker APEX2'
_computing_data_reduction 'Bruker SAINT'
_computing_molecular_graphics 'Bruker SHELXTL'
_computing_publication_material 'Bruker SHELXTL'
_computing_structure_refinement 'SHELXL-2014 (Sheldrick, 2014)'
_computing_structure_solution 'SHELXS-97 (Sheldrick 2008)'
_diffrn_ambient_temperature 200(2)
_diffrn_measured_fraction_theta_full 0.584
_diffrn_measured_fraction_theta_max 0.996
_diffrn_measurement_device_type 'Bruker APEX'
_diffrn_measurement_method '\f and \w scans'
_diffrn_radiation_type MoK\a
_diffrn_radiation_wavelength 0.71073
_diffrn_reflns_av_R_equivalents 0.1229
_diffrn_reflns_av_unetI/netI 0.0962
_diffrn_reflns_laue_measured_fraction_full 0.584
_diffrn_reflns_laue_measured_fraction_max 0.996
_diffrn_reflns_limit_h_max 17
_diffrn_reflns_limit_h_min -17
_diffrn_reflns_limit_k_max 17
_diffrn_reflns_limit_k_min -17
_diffrn_reflns_limit_l_max 25
_diffrn_reflns_limit_l_min -27
_diffrn_reflns_number 44695
_diffrn_reflns_point_group_measured_fraction_full 0.584
_diffrn_reflns_point_group_measured_fraction_max 0.996
_diffrn_reflns_theta_full 25.242
_diffrn_reflns_theta_max 20.905
_diffrn_reflns_theta_min 1.410
_diffrn_source 'sealed tube'
_exptl_absorpt_coefficient_mu 0.598
_exptl_absorpt_correction_T_max 0.9705
_exptl_absorpt_correction_T_min 0.8244
_exptl_absorpt_correction_type multi-scan
_exptl_absorpt_process_details
;
Sheldrick, G. M. (2008). <i>SADABS</i>. University of G\"ottingen, Germany.
;
_exptl_crystal_colour colourless
_exptl_crystal_density_diffrn 1.338
_exptl_crystal_description plate
_exptl_crystal_F_000 3328
_exptl_crystal_size_max 0.260
_exptl_crystal_size_mid 0.180
_exptl_crystal_size_min 0.040
_refine_diff_density_max 0.940
_refine_diff_density_min -1.033
_refine_diff_density_rms 0.106
_refine_ls_extinction_coef .
_refine_ls_extinction_method none
_refine_ls_goodness_of_fit_ref 1.082
_refine_ls_hydrogen_treatment constr
_refine_ls_matrix_type full
_refine_ls_number_parameters 973
_refine_ls_number_reflns 8348
_refine_ls_number_restraints 1460
_refine_ls_restrained_S_all 1.010
_refine_ls_R_factor_all 0.1376
_refine_ls_R_factor_gt 0.0936
_refine_ls_shift/su_max 0.003
_refine_ls_shift/su_mean 0.000
_refine_ls_structure_factor_coef Fsqd
_refine_ls_weighting_details 'w=1/[\s^2^(Fo^2^)+(0.0543P)^2^+94.8364P] where P=(Fo^2^+2Fc^2^)/3'
_refine_ls_weighting_scheme calc
_refine_ls_wR_factor_gt 0.1907
_refine_ls_wR_factor_ref 0.2158
_reflns_Friedel_coverage 0.000
_reflns_friedel_fraction_full .
_reflns_friedel_fraction_max .
_reflns_number_gt 5631
_reflns_number_total 8348
_reflns_threshold_expression 'I > 2\s(I)'
_cod_data_source_file c5cc01932j2.cif
_cod_data_source_block cst17
_cod_original_cell_volume 7893.7(11)
_cod_database_code 7117378
_shelx_space_group_comment
; 
The symmetry employed for this shelxl refinement is uniquely defined 
by the following loop, which should always be used as a source of 
symmetry information in preference to the above space-group names. 
They are only intended as comments. 
;
_shelx_estimated_absorpt_t_min 0.860
_shelx_estimated_absorpt_t_max 0.976
_shelxl_version_number 2014-1

loop_
_space_group_symop_operation_xyz
'x, y, z'
'-x+1/2, y+1/2, -z+1/2'
'-x, -y, -z'
'x-1/2, -y-1/2, z-1/2'

loop_
_atom_site_label
_atom_site_type_symbol
_atom_site_fract_x
_atom_site_fract_y
_atom_site_fract_z
_atom_site_U_iso_or_equiv
_atom_site_adp_type
_atom_site_occupancy
_atom_site_site_symmetry_order
_atom_site_calc_flag
_atom_site_refinement_flags_posn
_atom_site_refinement_flags_adp
_atom_site_refinement_flags_occupancy
_atom_site_disorder_assembly
_atom_site_disorder_group
Pd1_1 Pd 0.70748(6) 0.21046(6) 0.94793(4) 0.0369(3) Uani 1 1 d . U . . .
P1_1 P 0.6807(2) 0.3087(2) 0.99350(13) 0.0380(9) Uani 1 1 d . U . . .
P2_1 P 0.6036(2) 0.2503(2) 0.88510(13) 0.0399(9) Uani 1 1 d . U . . .
C9_1 C 0.6108(8) 0.3731(8) 0.9512(5) 0.051(3) Uani 1 1 d . U . . .
H9A_1 H 0.5798 0.4019 0.9704 0.061 Uiso 1 1 calc R U . . .
H9B_1 H 0.6408 0.4111 0.9368 0.061 Uiso 1 1 calc R U . . .
C10_1 C 0.5527(8) 0.3281(8) 0.9080(5) 0.051(3) Uani 1 1 d . U . . .
H10A_1 H 0.5283 0.3640 0.8797 0.061 Uiso 1 1 calc R U . . .
H10B_1 H 0.5089 0.3062 0.9202 0.061 Uiso 1 1 calc R U . . .
C11_1 C 0.7699(8) 0.3654(8) 1.0237(5) 0.048(3) Uani 1 1 d . U . . .
H11_1 H 0.8046 0.3335 1.0519 0.057 Uiso 1 1 calc R U . . .
C12_1 C 0.8192(9) 0.3844(10) 0.9874(6) 0.071(5) Uani 1 1 d . U . . .
H12A_1 H 0.7851 0.4140 0.9583 0.085 Uiso 1 1 calc R U . . .
H12B_1 H 0.8347 0.3355 0.9741 0.085 Uiso 1 1 calc R U . . .
C13_1 C 0.8950(10) 0.4311(11) 1.0120(7) 0.086(5) Uani 1 1 d . U . . .
H13A_1 H 0.9322 0.3998 1.0388 0.103 Uiso 1 1 calc R U . . .
H13B_1 H 0.9226 0.4440 0.9862 0.103 Uiso 1 1 calc R U . . .
C14_1 C 0.8737(11) 0.5048(11) 1.0349(7) 0.085(5) Uani 1 1 d . U . . .
H14A_1 H 0.9237 0.5331 1.0522 0.102 Uiso 1 1 calc R U . . .
H14B_1 H 0.8411 0.5383 1.0074 0.102 Uiso 1 1 calc R U . . .
C15_1 C 0.8276(10) 0.4890(10) 1.0722(6) 0.076(5) Uani 1 1 d . U . . .
H15A_1 H 0.8126 0.5386 1.0851 0.092 Uiso 1 1 calc R U . . .
H15B_1 H 0.8618 0.4596 1.1014 0.092 Uiso 1 1 calc R U . . .
C16_1 C 0.7518(9) 0.4426(9) 1.0471(6) 0.064(4) Uani 1 1 d . U . . .
H16A_1 H 0.7157 0.4744 1.0201 0.076 Uiso 1 1 calc R U . . .
H16B_1 H 0.7233 0.4312 1.0727 0.076 Uiso 1 1 calc R U . . .
C21_1 C 0.6387(8) 0.2830(9) 1.0444(5) 0.050(3) Uani 1 1 d . U . . .
H21_1 H 0.6330 0.3324 1.0620 0.060 Uiso 1 1 calc R U . . .
C22_1 C 0.5566(9) 0.2476(10) 1.0274(6) 0.067(4) Uani 1 1 d . U . . .
H22A_1 H 0.5591 0.1985 1.0093 0.080 Uiso 1 1 calc R U . . .
H22B_1 H 0.5196 0.2831 1.0034 0.080 Uiso 1 1 calc R U . . .
C23_1 C 0.5242(10) 0.2317(10) 1.0725(6) 0.077(5) Uani 1 1 d . U . . .
H23A_1 H 0.4709 0.2064 1.0603 0.092 Uiso 1 1 calc R U . . .
H23B_1 H 0.5172 0.2814 1.0887 0.092 Uiso 1 1 calc R U . . .
C24_1 C 0.5814(10) 0.1797(11) 1.1116(7) 0.083(5) Uani 1 1 d . U . . .
H24A_1 H 0.5604 0.1719 1.1412 0.100 Uiso 1 1 calc R U . . .
H24B_1 H 0.5855 0.1284 1.0964 0.100 Uiso 1 1 calc R U . . .
C25_1 C 0.6624(11) 0.2167(12) 1.1286(7) 0.094(6) Uani 1 1 d . U . . .
H25A_1 H 0.7002 0.1820 1.1528 0.113 Uiso 1 1 calc R U . . .
H25B_1 H 0.6588 0.2658 1.1464 0.113 Uiso 1 1 calc R U . . .
C26_1 C 0.6948(9) 0.2331(10) 1.0832(5) 0.066(4) Uani 1 1 d . U . . .
H26A_1 H 0.7477 0.2591 1.0954 0.079 Uiso 1 1 calc R U . . .
H26B_1 H 0.7028 0.1835 1.0673 0.079 Uiso 1 1 calc R U . . .
C31_1 C 0.6397(7) 0.2879(9) 0.8340(5) 0.046(3) Uani 1 1 d . U . . .
H31_1 H 0.6518 0.2410 0.8162 0.055 Uiso 1 1 calc R U . . .
C32_1 C 0.7174(8) 0.3314(10) 0.8506(5) 0.061(4) Uani 1 1 d . U . . .
H32A_1 H 0.7581 0.2995 0.8750 0.073 Uiso 1 1 calc R U . . .
H32B_1 H 0.7095 0.3795 0.8681 0.073 Uiso 1 1 calc R U . . .
C33_1 C 0.7489(9) 0.3522(10) 0.8049(5) 0.063(4) Uani 1 1 d . U . . .
H33A_1 H 0.7988 0.3830 0.8168 0.076 Uiso 1 1 calc R U . . .
H33B_1 H 0.7616 0.3042 0.7891 0.076 Uiso 1 1 calc R U . . .
C34_1 C 0.6862(9) 0.3980(10) 0.7662(6) 0.069(4) Uani 1 1 d . U . . .
H34A_1 H 0.6774 0.4479 0.7814 0.083 Uiso 1 1 calc R U . . .
H34B_1 H 0.7065 0.4094 0.7368 0.083 Uiso 1 1 calc R U . . .
C35_1 C 0.6085(9) 0.3564(10) 0.7482(6) 0.067(4) Uani 1 1 d . U . . .
H35A_1 H 0.6155 0.3097 0.7291 0.080 Uiso 1 1 calc R U . . .
H35B_1 H 0.5684 0.3903 0.7250 0.080 Uiso 1 1 calc R U . . .
C36_1 C 0.5773(9) 0.3323(9) 0.7936(5) 0.061(4) Uani 1 1 d . U . . .
H36A_1 H 0.5616 0.3793 0.8090 0.073 Uiso 1 1 calc R U . . .
H36B_1 H 0.5287 0.2997 0.7809 0.073 Uiso 1 1 calc R U . . .
C41_1 C 0.5261(8) 0.1783(8) 0.8580(5) 0.045(3) Uani 1 1 d . U . . .
H41_1 H 0.4760 0.2073 0.8404 0.054 Uiso 1 1 calc R U . . .
C42_1 C 0.5075(9) 0.1309(9) 0.9007(5) 0.062(4) Uani 1 1 d . U . . .
H42A_1 H 0.4888 0.1659 0.9234 0.075 Uiso 1 1 calc R U . . .
H42B_1 H 0.5571 0.1048 0.9211 0.075 Uiso 1 1 calc R U . . .
C43_1 C 0.4421(12) 0.0697(11) 0.8782(7) 0.092(6) Uani 1 1 d . U . . .
H43A_1 H 0.4351 0.0365 0.9061 0.111 Uiso 1 1 calc R U . . .
H43B_1 H 0.3903 0.0963 0.8627 0.111 Uiso 1 1 calc R U . . .
C44_1 C 0.4614(12) 0.0212(10) 0.8404(6) 0.084(5) Uani 1 1 d . U . . .
H44A_1 H 0.4164 -0.0151 0.8262 0.100 Uiso 1 1 calc R U . . .
H44B_1 H 0.5099 -0.0098 0.8567 0.100 Uiso 1 1 calc R U . . .
C45_1 C 0.4764(9) 0.0675(9) 0.7982(6) 0.063(4) Uani 1 1 d . U . . .
H45A_1 H 0.4267 0.0954 0.7799 0.076 Uiso 1 1 calc R U . . .
H45B_1 H 0.4914 0.0326 0.7739 0.076 Uiso 1 1 calc R U . . .
C46_1 C 0.5444(9) 0.1258(9) 0.8195(6) 0.061(4) Uani 1 1 d . U . . .
H46A_1 H 0.5950 0.0974 0.8354 0.073 Uiso 1 1 calc R U . . .
H46B_1 H 0.5527 0.1572 0.7914 0.073 Uiso 1 1 calc R U . . .
C50_1 C 0.8674(7) 0.1440(8) 0.9987(5) 0.042(3) Uani 1 1 d D U . . .
O50_1 O 0.8085(5) 0.1808(5) 1.0035(3) 0.047(2) Uani 1 1 d D U . . .
O51_1 O 0.9325(5) 0.1418(6) 1.0342(3) 0.062(3) Uani 1 1 d D U . . .
C51_1 C 0.8676(7) 0.1013(7) 0.9518(4) 0.040(3) Uani 1 1 d D U . . .
C52_1 C 0.8001(7) 0.0992(7) 0.9070(4) 0.036(3) Uani 1 1 d D U . . .
O52_1 O 0.7277(5) 0.1274(5) 0.9020(3) 0.049(2) Uani 1 1 d D U . . .
C53_1 C 0.8122(8) 0.0596(8) 0.8661(5) 0.049(4) Uani 1 1 d D U . . .
F53_1 F 0.7488(5) 0.0568(6) 0.8226(3) 0.082(3) Uani 1 1 d D U . . .
C54_1 C 0.8818(8) 0.0235(9) 0.8635(5) 0.061(4) Uani 1 1 d D U . . .
H54_1 H 0.8854 -0.0015 0.8335 0.073 Uiso 1 1 calc R U . . .
C55_1 C 0.9469(9) 0.0257(9) 0.9076(5) 0.065(4) Uani 1 1 d D U . . .
H55_1 H 0.9961 0.0009 0.9086 0.078 Uiso 1 1 calc R U . . .
C56_1 C 0.9384(7) 0.0642(8) 0.9492(5) 0.048(3) Uani 1 1 d D U . . .
H56_1 H 0.9836 0.0660 0.9785 0.058 Uiso 1 1 calc R U . . .
C61_1 C 0.9148(9) 0.2136(10) 1.1443(5) 0.082(4) Uani 1 1 d D U . . .
C62_1 C 0.8998(11) 0.2652(10) 1.1794(6) 0.095(5) Uani 1 1 d D U . . .
C63_1 C 0.8691(12) 0.2418(12) 1.2180(7) 0.116(6) Uani 1 1 d D U . . .
H63_1 H 0.8532 0.2779 1.2393 0.139 Uiso 1 1 calc R U . . .
C64_1 C 0.8628(12) 0.1624(13) 1.2240(7) 0.119(6) Uani 1 1 d D U . . .
H64_1 H 0.8475 0.1438 1.2524 0.143 Uiso 1 1 calc R U . . .
C65_1 C 0.8780(14) 0.1102(12) 1.1905(8) 0.136(8) Uani 1 1 d D U . . .
H65_1 H 0.8712 0.0565 1.1957 0.164 Uiso 1 1 calc R U . . .
C66_1 C 0.9034(11) 0.1339(11) 1.1489(7) 0.104(5) Uani 1 1 d D U . . .
H66_1 H 0.9123 0.0978 1.1250 0.124 Uiso 1 1 calc R U . . .
O61_1 O 0.9373(6) 0.2463(7) 1.1058(4) 0.078(3) Uani 1 1 d D U . . .
H61_1 H 0.9452 0.2115 1.0864 0.117 Uiso 1 1 calc R U . . .
F62_1 F 0.9102(10) 0.3394(9) 1.1752(5) 0.149(5) Uani 1 1 d D U . . .
Pd1_2 Pd 0.74158(7) -0.29017(8) 0.94973(4) 0.0583(4) Uani 1 1 d . U . . .
P1_2 P 0.8147(2) -0.1897(2) 0.98789(13) 0.0442(10) Uani 1 1 d . U . . .
P2_2 P 0.7855(2) -0.2649(2) 0.88330(13) 0.0452(10) Uani 1 1 d . U . . .
C9_2 C 0.8588(7) -0.1408(8) 0.9431(4) 0.040(3) Uani 1 1 d . U . . .
H9A_2 H 0.8241 -0.0968 0.9272 0.048 Uiso 1 1 calc R U . . .
H9B_2 H 0.9123 -0.1199 0.9617 0.048 Uiso 1 1 calc R U . . .
C10_2 C 0.8678(8) -0.1953(8) 0.9023(5) 0.044(3) Uani 1 1 d . U . . .
H10A_2 H 0.9193 -0.2237 0.9148 0.053 Uiso 1 1 calc R U . . .
H10B_2 H 0.8700 -0.1648 0.8722 0.053 Uiso 1 1 calc R U . . .
C11_2 C 0.8994(8) -0.2140(9) 1.0432(4) 0.044(3) Uani 1 1 d . U . . .
H11_2 H 0.9290 -0.1648 1.0554 0.053 Uiso 1 1 calc R U . . .
C12_2 C 0.9596(8) -0.2703(9) 1.0299(5) 0.051(4) Uani 1 1 d . U . . .
H12A_2 H 0.9320 -0.3194 1.0167 0.061 Uiso 1 1 calc R U . . .
H12B_2 H 0.9802 -0.2472 1.0031 0.061 Uiso 1 1 calc R U . . .
C13_2 C 1.0297(8) -0.2863(10) 1.0774(5) 0.061(4) Uani 1 1 d . U . . .
H13A_2 H 1.0667 -0.3240 1.0687 0.074 Uiso 1 1 calc R U . . .
H13B_2 H 1.0600 -0.2377 1.0882 0.074 Uiso 1 1 calc R U . . .
C14_2 C 1.0035(9) -0.3175(10) 1.1207(5) 0.064(4) Uani 1 1 d . U . . .
H14A_2 H 1.0509 -0.3241 1.1508 0.077 Uiso 1 1 calc R U . . .
H14B_2 H 0.9779 -0.3687 1.1116 0.077 Uiso 1 1 calc R U . . .
C15_2 C 0.9438(10) -0.2618(11) 1.1335(6) 0.081(5) Uani 1 1 d . U . . .
H15A_2 H 0.9712 -0.2124 1.1460 0.097 Uiso 1 1 calc R U . . .
H15B_2 H 0.9241 -0.2842 1.1608 0.097 Uiso 1 1 calc R U . . .
C16_2 C 0.8718(9) -0.2460(11) 1.0865(5) 0.071(5) Uani 1 1 d . U . . .
H16A_2 H 0.8417 -0.2947 1.0756 0.086 Uiso 1 1 calc R U . . .
H16B_2 H 0.8349 -0.2085 1.0955 0.086 Uiso 1 1 calc R U . . .
C21_2 C 0.7533(8) -0.1232(9) 1.0109(5) 0.047(3) Uani 1 1 d . U . . .
H21_2 H 0.7332 -0.1515 1.0365 0.057 Uiso 1 1 calc R U . . .
C22_2 C 0.6799(8) -0.0966(9) 0.9691(5) 0.054(4) Uani 1 1 d . U . . .
H22A_2 H 0.6509 -0.1423 0.9510 0.065 Uiso 1 1 calc R U . . .
H22B_2 H 0.6974 -0.0647 0.9442 0.065 Uiso 1 1 calc R U . . .
C23_2 C 0.6232(9) -0.0492(9) 0.9909(6) 0.062(4) Uani 1 1 d . U . . .
H23A_2 H 0.5753 -0.0336 0.9632 0.074 Uiso 1 1 calc R U . . .
H23B_2 H 0.6049 -0.0812 1.0154 0.074 Uiso 1 1 calc R U . . .
C24_2 C 0.6656(9) 0.0218(10) 1.0173(6) 0.068(4) Uani 1 1 d . U . . .
H24A_2 H 0.6291 0.0506 1.0326 0.081 Uiso 1 1 calc R U . . .
H24B_2 H 0.6790 0.0560 0.9920 0.081 Uiso 1 1 calc R U . . .
C25_2 C 0.7423(9) 0.0017(10) 1.0586(6) 0.069(4) Uani 1 1 d . U . . .
H25A_2 H 0.7285 -0.0256 1.0866 0.083 Uiso 1 1 calc R U . . .
H25B_2 H 0.7712 0.0499 1.0724 0.083 Uiso 1 1 calc R U . . .
C26_2 C 0.7974(9) -0.0503(9) 1.0372(6) 0.064(4) Uani 1 1 d . U . . .
H26A_2 H 0.8171 -0.0203 1.0125 0.077 Uiso 1 1 calc R U . . .
H26B_2 H 0.8447 -0.0662 1.0652 0.077 Uiso 1 1 calc R U . . .
C31_2 C 0.8206(9) -0.3530(9) 0.8587(5) 0.059(3) Uani 1 1 d . U . . .
H31_2 H 0.7722 -0.3871 0.8472 0.070 Uiso 1 1 calc R U . . .
C32_2 C 0.8805(11) -0.3977(9) 0.9021(6) 0.073(5) Uani 1 1 d . U . . .
H32A_2 H 0.9306 -0.3672 0.9149 0.088 Uiso 1 1 calc R U . . .
H32B_2 H 0.8568 -0.4052 0.9306 0.088 Uiso 1 1 calc R U . . .
C33_2 C 0.9003(12) -0.4772(9) 0.8831(6) 0.083(5) Uani 1 1 d . U . . .
H33A_2 H 0.9422 -0.5032 0.9103 0.100 Uiso 1 1 calc R U . . .
H33B_2 H 0.8516 -0.5101 0.8745 0.100 Uiso 1 1 calc R U . . .
C34_2 C 0.9294(12) -0.4676(10) 0.8372(6) 0.087(5) Uani 1 1 d . U . . .
H34A_2 H 0.9817 -0.4402 0.8470 0.104 Uiso 1 1 calc R U . . .
H34B_2 H 0.9382 -0.5194 0.8243 0.104 Uiso 1 1 calc R U . . .
C35_2 C 0.8718(12) -0.4237(10) 0.7958(6) 0.087(5) Uani 1 1 d . U . . .
H35A_2 H 0.8217 -0.4540 0.7831 0.105 Uiso 1 1 calc R U . . .
H35B_2 H 0.8954 -0.4167 0.7673 0.105 Uiso 1 1 calc R U . . .
C36_2 C 0.8515(10) -0.3440(9) 0.8135(6) 0.068(4) Uani 1 1 d . U . . .
H36A_2 H 0.9003 -0.3111 0.8225 0.081 Uiso 1 1 calc R U . . .
H36B_2 H 0.8103 -0.3183 0.7857 0.081 Uiso 1 1 calc R U . . .
C41_2 C 0.7096(8) -0.2210(8) 0.8290(5) 0.050(3) Uani 1 1 d . U . . .
H41_2 H 0.7340 -0.2205 0.8001 0.060 Uiso 1 1 calc R U . . .
C42_2 C 0.6890(9) -0.1390(9) 0.8366(5) 0.057(4) Uani 1 1 d . U . . .
H42A_2 H 0.7384 -0.1071 0.8441 0.069 Uiso 1 1 calc R U . . .
H42B_2 H 0.6675 -0.1359 0.8662 0.069 Uiso 1 1 calc R U . . .
C43_2 C 0.6274(9) -0.1065(10) 0.7903(6) 0.066(4) Uani 1 1 d . U . . .
H43A_2 H 0.6125 -0.0535 0.7981 0.079 Uiso 1 1 calc R U . . .
H43B_2 H 0.6518 -0.1028 0.7620 0.079 Uiso 1 1 calc R U . . .
C44_2 C 0.5521(10) -0.1556(11) 0.7738(6) 0.084(5) Uani 1 1 d . U . . .
H44A_2 H 0.5232 -0.1533 0.8000 0.101 Uiso 1 1 calc R U . . .
H44B_2 H 0.5161 -0.1346 0.7418 0.101 Uiso 1 1 calc R U . . .
C45_2 C 0.5719(11) -0.2370(11) 0.7659(6) 0.091(6) Uani 1 1 d . U . . .
H45A_2 H 0.5928 -0.2396 0.7360 0.109 Uiso 1 1 calc R U . . .
H45B_2 H 0.5219 -0.2681 0.7582 0.109 Uiso 1 1 calc R U . . .
C46_2 C 0.6343(10) -0.2733(10) 0.8119(6) 0.088(5) Uani 1 1 d . U . . .
H46A_2 H 0.6500 -0.3251 0.8025 0.105 Uiso 1 1 calc R U . . .
H46B_2 H 0.6104 -0.2798 0.8402 0.105 Uiso 1 1 calc R U . . .
C50_2a C 0.6360(15) -0.3626(15) 1.0015(8) 0.059(5) Uani 0.641(6) 1 d D U P A 1
O50_2a O 0.6956(9) -0.3235(9) 1.0044(5) 0.051(4) Uani 0.641(6) 1 d D U P A 1
O51_2a O 0.6058(10) -0.3688(11) 1.0376(6) 0.080(5) Uani 0.641(6) 1 d D U P A 1
C51_2a C 0.5927(12) -0.4043(15) 0.9549(7) 0.059(5) Uani 0.641(6) 1 d D U P A 1
C52_2a C 0.6220(11) -0.4133(14) 0.9117(7) 0.059(5) Uani 0.641(6) 1 d D U P A 1
O52_2a O 0.6906(8) -0.3894(10) 0.9076(6) 0.060(4) Uani 0.641(6) 1 d D U P A 1
C53_2a C 0.5700(12) -0.4499(16) 0.8705(8) 0.075(6) Uani 0.641(6) 1 d D U P A 1
F53_2a F 0.5991(11) -0.4593(11) 0.8288(6) 0.087(5) Uani 0.641(6) 1 d D U P A 1
C54_2a C 0.4928(13) -0.4768(17) 0.8659(9) 0.089(7) Uani 0.641(6) 1 d D U P A 1
H54_2a H 0.4592 -0.4972 0.8349 0.106 Uiso 0.641(6) 1 calc R U P A 1
C55_2a C 0.4669(13) -0.4719(15) 0.9106(8) 0.078(6) Uani 0.641(6) 1 d D U P A 1
H55_2a H 0.4160 -0.4915 0.9112 0.094 Uiso 0.641(6) 1 calc R U P A 1
C56_2a C 0.5182(11) -0.4378(13) 0.9527(8) 0.068(6) Uani 0.641(6) 1 d D U P A 1
H56_2a H 0.5018 -0.4369 0.9828 0.081 Uiso 0.641(6) 1 calc R U P A 1
C61_2a C 0.7126(10) -0.2980(13) 1.1491(6) 0.109(7) Uani 0.641(6) 1 d DG U P A 1
C62_2a C 0.7534(12) -0.2465(11) 1.1865(8) 0.121(8) Uani 0.641(6) 1 d DG U P A 1
C63_2a C 0.8122(11) -0.2736(14) 1.2289(6) 0.128(9) Uani 0.641(6) 1 d DG U P A 1
H63_2a H 0.8401 -0.2384 1.2545 0.154 Uiso 0.641(6) 1 calc R U P A 1
C64_2a C 0.8302(10) -0.3521(15) 1.2338(6) 0.124(8) Uani 0.641(6) 1 d DG U P A 1
H64_2a H 0.8704 -0.3706 1.2628 0.149 Uiso 0.641(6) 1 calc R U P A 1
C65_2a C 0.7894(13) -0.4036(11) 1.1964(9) 0.136(9) Uani 0.641(6) 1 d DG U P A 1
H65_2a H 0.8017 -0.4573 1.1998 0.163 Uiso 0.641(6) 1 calc R U P A 1
C66_2a C 0.7306(12) -0.3765(12) 1.1541(7) 0.123(8) Uani 0.641(6) 1 d DG U P A 1
H66_2a H 0.7027 -0.4117 1.1285 0.148 Uiso 0.641(6) 1 calc R U P A 1
O61_2a O 0.6603(13) -0.2624(15) 1.1073(7) 0.109(8) Uani 0.641(6) 1 d D U P A 1
H61_2a H 0.6371 -0.2962 1.0862 0.164 Uiso 0.641(6) 1 calc R U P A 1
F62_2a F 0.7380(15) -0.1724(13) 1.1835(9) 0.194(11) Uani 0.641(6) 1 d D U P A 1
C50B_2b C 0.622(2) -0.402(2) 0.9494(11) 0.062(6) Uani 0.359(6) 1 d D U P A 2
O50B_2b O 0.6631(16) -0.3668(16) 0.9278(9) 0.061(6) Uani 0.359(6) 1 d D U P A 2
O51B_2b O 0.5692(19) -0.4488(19) 0.9252(11) 0.093(9) Uani 0.359(6) 1 d D U P A 2
C51B_2b C 0.622(3) -0.390(2) 1.0025(10) 0.060(6) Uani 0.359(6) 1 d D U P A 2
C52B_2b C 0.666(3) -0.3289(18) 1.0338(10) 0.071(7) Uani 0.359(6) 1 d D U P A 2
O52B_2b O 0.6956(18) -0.2693(15) 1.0167(10) 0.072(6) Uani 0.359(6) 1 d D U P A 2
C53B_2b C 0.666(3) -0.330(2) 1.0840(10) 0.092(8) Uani 0.359(6) 1 d D U P A 2
F53B_2b F 0.704(3) -0.270(2) 1.1145(13) 0.130(12) Uani 0.359(6) 1 d D U P A 2
C54B_2b C 0.638(3) -0.390(2) 1.1082(12) 0.100(9) Uani 0.359(6) 1 d D U P A 2
H54B_2b H 0.6491 -0.3914 1.1441 0.120 Uiso 0.359(6) 1 calc R U P A 2
C55B_2b C 0.592(3) -0.447(2) 1.0763(12) 0.092(10) Uani 0.359(6) 1 d D U P A 2
H55B_2b H 0.5632 -0.4847 1.0896 0.110 Uiso 0.359(6) 1 calc R U P A 2
C56B_2b C 0.589(2) -0.448(2) 1.0260(12) 0.074(8) Uani 0.359(6) 1 d D U P A 2
H56B_2b H 0.5633 -0.4909 1.0060 0.089 Uiso 0.359(6) 1 calc R U P A 2
C61B_2b C 0.489(2) -0.446(3) 0.7949(12) 0.139(19) Uiso 0.359(6) 1 d DG U P A 2
C62B_2b C 0.492(2) -0.438(3) 0.7452(13) 0.17(2) Uiso 0.359(6) 1 d DG U P A 2
C63B_2b C 0.423(3) -0.416(2) 0.7071(12) 0.116(19) Uiso 0.359(6) 1 d DG U P A 2
H63B_2b H 0.4255 -0.4106 0.6732 0.140 Uiso 0.359(6) 1 calc R U P A 2
C64B_2b C 0.352(2) -0.404(3) 0.7187(17) 0.16(2) Uiso 0.359(6) 1 d DG U P A 2
H64B_2b H 0.3046 -0.3891 0.6927 0.188 Uiso 0.359(6) 1 calc R U P A 2
C65B_2b C 0.348(2) -0.412(3) 0.768(2) 0.18(2) Uiso 0.359(6) 1 d DG U P A 2
H65B_2b H 0.2993 -0.4032 0.7763 0.221 Uiso 0.359(6) 1 calc R U P A 2
C66B_2b C 0.417(3) -0.433(3) 0.8065(14) 0.146(17) Uiso 0.359(6) 1 d DG U P A 2
H66B_2b H 0.4148 -0.4388 0.8404 0.175 Uiso 0.359(6) 1 calc R U P A 2
O61B_2b O 0.563(3) -0.463(4) 0.8272(16) 0.144(19) Uiso 0.359(6) 1 d D U P A 2
H61B_2b H 0.5599 -0.4668 0.8570 0.216 Uiso 0.359(6) 1 calc R U P A 2
F62B_2b F 0.561(3) -0.441(4) 0.735(2) 0.30(3) Uiso 0.359(6) 1 d D U P A 2

loop_
_atom_site_aniso_label
_atom_site_aniso_U_11
_atom_site_aniso_U_22
_atom_site_aniso_U_33
_atom_site_aniso_U_23
_atom_site_aniso_U_13
_atom_site_aniso_U_12
Pd1_1 0.0277(6) 0.0477(7) 0.0360(6) -0.0001(5) 0.0104(5) 0.0041(5)
P1_1 0.035(2) 0.042(2) 0.040(2) -0.0004(16) 0.0144(16) 0.0032(16)
P2_1 0.0310(19) 0.050(2) 0.040(2) 0.0024(17) 0.0124(16) 0.0029(17)
C9_1 0.051(7) 0.054(7) 0.046(6) 0.007(5) 0.012(5) 0.011(5)
C10_1 0.044(6) 0.060(7) 0.049(6) 0.001(5) 0.014(5) 0.011(5)
C11_1 0.041(6) 0.059(7) 0.043(7) -0.011(5) 0.014(5) -0.011(5)
C12_1 0.068(8) 0.086(10) 0.072(9) -0.024(7) 0.041(7) -0.030(7)
C13_1 0.071(8) 0.106(11) 0.091(11) -0.037(9) 0.038(8) -0.045(8)
C14_1 0.090(11) 0.093(10) 0.078(11) -0.029(8) 0.033(9) -0.039(8)
C15_1 0.082(9) 0.077(10) 0.072(9) -0.031(8) 0.025(7) -0.027(8)
C16_1 0.070(8) 0.064(8) 0.061(9) -0.019(6) 0.027(7) -0.013(6)
C21_1 0.047(6) 0.064(8) 0.046(6) 0.009(5) 0.023(5) 0.009(5)
C22_1 0.048(6) 0.095(11) 0.063(7) 0.017(7) 0.026(5) 0.000(6)
C23_1 0.073(8) 0.095(12) 0.075(8) 0.009(8) 0.043(7) -0.006(7)
C24_1 0.089(9) 0.098(12) 0.076(9) 0.017(8) 0.047(7) 0.000(8)
C25_1 0.090(9) 0.126(15) 0.074(8) 0.035(8) 0.036(7) -0.003(9)
C26_1 0.055(7) 0.089(11) 0.055(7) 0.029(7) 0.018(5) 0.011(7)
C31_1 0.036(5) 0.055(7) 0.047(6) 0.009(5) 0.012(4) 0.002(5)
C32_1 0.043(6) 0.088(10) 0.054(7) 0.004(6) 0.020(5) -0.010(6)
C33_1 0.055(7) 0.086(11) 0.053(7) 0.002(7) 0.022(5) -0.017(7)
C34_1 0.064(7) 0.086(10) 0.058(8) 0.008(7) 0.020(6) -0.015(7)
C35_1 0.064(8) 0.076(11) 0.055(7) 0.015(7) 0.009(6) -0.009(7)
C36_1 0.046(7) 0.072(10) 0.061(7) 0.024(7) 0.009(5) 0.001(6)
C41_1 0.029(6) 0.056(6) 0.049(6) 0.002(5) 0.007(5) -0.001(5)
C42_1 0.067(9) 0.073(8) 0.047(7) -0.004(6) 0.017(6) -0.024(7)
C43_1 0.107(11) 0.099(10) 0.078(9) -0.021(8) 0.038(9) -0.054(9)
C44_1 0.111(13) 0.079(9) 0.060(8) -0.009(6) 0.025(8) -0.038(8)
C45_1 0.067(9) 0.064(8) 0.056(7) -0.003(6) 0.013(6) -0.014(7)
C46_1 0.061(8) 0.059(8) 0.064(8) -0.006(6) 0.021(6) -0.007(6)
C50_1 0.031(5) 0.056(8) 0.038(5) -0.002(5) 0.007(4) 0.008(5)
O50_1 0.036(4) 0.066(6) 0.037(5) -0.005(4) 0.007(4) 0.018(4)
O51_1 0.038(5) 0.096(8) 0.047(5) -0.009(5) 0.003(4) 0.015(5)
C51_1 0.034(5) 0.046(7) 0.041(5) 0.000(5) 0.012(4) 0.003(5)
C52_1 0.031(5) 0.045(7) 0.037(5) -0.002(5) 0.015(4) 0.001(4)
O52_1 0.035(4) 0.069(6) 0.043(5) -0.011(4) 0.011(4) 0.010(4)
C53_1 0.046(6) 0.064(9) 0.041(5) -0.010(5) 0.016(4) 0.004(5)
F53_1 0.067(5) 0.120(8) 0.049(5) -0.032(5) 0.002(4) 0.027(5)
C54_1 0.056(6) 0.075(10) 0.055(7) -0.013(6) 0.021(5) 0.012(6)
C55_1 0.052(7) 0.081(11) 0.066(7) -0.012(7) 0.020(5) 0.012(7)
C56_1 0.033(6) 0.057(8) 0.056(7) 0.001(6) 0.015(5) 0.004(5)
C61_1 0.037(9) 0.141(9) 0.058(8) -0.004(7) -0.001(6) -0.001(8)
C62_1 0.065(11) 0.149(10) 0.064(8) -0.014(7) 0.007(8) -0.002(9)
C63_1 0.079(13) 0.184(13) 0.081(10) 0.001(9) 0.018(9) 0.007(11)
C64_1 0.068(13) 0.185(13) 0.094(12) 0.012(10) 0.009(10) 0.002(12)
C65_1 0.121(18) 0.177(13) 0.115(13) 0.012(10) 0.041(13) -0.007(11)
C66_1 0.067(12) 0.141(10) 0.095(11) 0.007(8) 0.011(9) -0.003(9)
O61_1 0.066(7) 0.106(8) 0.060(6) -0.020(6) 0.015(5) -0.007(6)
F62_1 0.190(14) 0.155(10) 0.106(9) -0.030(8) 0.048(9) -0.012(9)
Pd1_2 0.0378(7) 0.0844(10) 0.0463(7) 0.0216(7) 0.0020(5) -0.0112(7)
P1_2 0.035(2) 0.068(3) 0.0294(19) 0.0027(18) 0.0088(16) 0.0084(18)
P2_2 0.042(2) 0.058(3) 0.030(2) 0.0031(17) 0.0007(16) 0.0008(18)
C9_2 0.025(6) 0.061(7) 0.033(5) -0.001(5) 0.005(5) 0.002(5)
C10_2 0.044(6) 0.058(7) 0.029(6) 0.000(5) 0.008(5) -0.001(5)
C11_2 0.041(6) 0.057(7) 0.029(5) -0.005(5) 0.000(4) 0.009(5)
C12_2 0.047(6) 0.067(9) 0.036(6) 0.001(5) 0.006(5) 0.016(6)
C13_2 0.051(7) 0.081(10) 0.045(6) 0.011(6) 0.003(5) 0.014(7)
C14_2 0.057(8) 0.086(10) 0.042(7) 0.015(7) 0.004(6) 0.015(7)
C15_2 0.075(9) 0.125(13) 0.041(7) 0.021(7) 0.013(6) 0.040(8)
C16_2 0.062(8) 0.113(12) 0.041(6) 0.019(7) 0.017(5) 0.033(7)
C21_2 0.038(6) 0.069(7) 0.039(6) 0.005(5) 0.018(5) 0.009(5)
C22_2 0.043(6) 0.073(9) 0.045(7) 0.000(6) 0.009(5) 0.012(6)
C23_2 0.057(7) 0.080(9) 0.049(8) 0.007(6) 0.017(6) 0.019(6)
C24_2 0.061(8) 0.084(9) 0.065(9) -0.004(7) 0.027(6) 0.011(6)
C25_2 0.068(8) 0.082(10) 0.059(8) -0.010(7) 0.021(6) 0.014(7)
C26_2 0.054(7) 0.084(8) 0.054(8) -0.011(6) 0.015(6) 0.007(6)
C31_2 0.070(8) 0.058(6) 0.043(6) 0.004(5) 0.009(5) 0.004(6)
C32_2 0.097(11) 0.059(8) 0.051(7) 0.002(6) 0.002(6) 0.014(7)
C33_2 0.127(14) 0.057(8) 0.058(8) 0.001(6) 0.014(8) 0.019(8)
C34_2 0.127(12) 0.065(10) 0.063(8) 0.006(7) 0.018(8) 0.026(9)
C35_2 0.129(14) 0.079(9) 0.055(8) 0.005(6) 0.028(8) 0.031(9)
C36_2 0.086(11) 0.071(8) 0.048(7) 0.007(6) 0.023(7) 0.015(7)
C41_2 0.052(6) 0.060(6) 0.031(6) 0.005(5) 0.001(5) 0.006(5)
C42_2 0.051(7) 0.066(7) 0.046(7) 0.004(5) 0.002(6) 0.007(5)
C43_2 0.053(7) 0.087(9) 0.054(8) 0.018(6) 0.008(6) 0.011(6)
C44_2 0.063(8) 0.116(10) 0.061(10) 0.037(8) -0.002(7) -0.006(7)
C45_2 0.078(9) 0.107(10) 0.063(9) 0.033(7) -0.021(7) -0.012(7)
C46_2 0.077(8) 0.087(9) 0.069(9) 0.026(7) -0.026(7) -0.020(6)
C50_2a 0.056(8) 0.060(10) 0.068(7) 0.010(7) 0.027(6) 0.004(7)
O50_2a 0.053(7) 0.050(8) 0.055(7) 0.013(6) 0.023(5) 0.008(6)
O51_2a 0.082(10) 0.095(12) 0.074(8) 0.006(8) 0.040(8) -0.009(9)
C51_2a 0.049(8) 0.059(10) 0.073(7) 0.007(6) 0.025(6) 0.008(7)
C52_2a 0.046(7) 0.062(10) 0.075(7) 0.000(7) 0.026(6) -0.002(7)
O52_2a 0.048(7) 0.075(8) 0.062(8) -0.001(6) 0.022(6) -0.008(6)
C53_2a 0.065(8) 0.081(14) 0.080(8) -0.004(8) 0.022(6) -0.009(8)
F53_2a 0.097(11) 0.077(11) 0.098(9) -0.015(8) 0.048(8) -0.021(10)
C54_2a 0.068(9) 0.100(15) 0.099(10) -0.004(10) 0.025(7) -0.013(9)
C55_2a 0.061(10) 0.073(14) 0.098(10) 0.004(9) 0.020(8) 0.001(9)
C56_2a 0.052(8) 0.064(12) 0.092(10) 0.008(9) 0.028(7) 0.005(8)
C61_2a 0.055(12) 0.202(15) 0.080(11) 0.000(10) 0.036(9) 0.021(11)
C62_2a 0.071(14) 0.213(16) 0.084(11) -0.009(11) 0.031(9) 0.018(11)
C63_2a 0.073(14) 0.236(18) 0.082(12) 0.000(12) 0.035(10) 0.026(13)
C64_2a 0.074(14) 0.237(19) 0.077(13) 0.005(12) 0.046(11) 0.028(14)
C65_2a 0.090(17) 0.229(18) 0.093(14) 0.005(12) 0.031(11) 0.037(13)
C66_2a 0.079(15) 0.202(15) 0.093(13) -0.001(11) 0.033(11) 0.025(11)
O61_2a 0.075(14) 0.180(17) 0.075(10) -0.020(10) 0.023(9) 0.020(12)
F62_2a 0.17(2) 0.219(16) 0.142(17) -0.027(12) -0.030(15) 0.036(12)
C50B_2b 0.039(11) 0.069(11) 0.080(9) 0.011(7) 0.020(7) 0.004(9)
O50B_2b 0.041(10) 0.071(10) 0.071(10) 0.003(8) 0.015(8) -0.007(9)
O51B_2b 0.075(14) 0.109(15) 0.094(13) 0.001(11) 0.024(10) -0.030(13)
C51B_2b 0.031(12) 0.072(11) 0.079(8) 0.015(7) 0.018(7) 0.019(9)
C52B_2b 0.055(13) 0.083(11) 0.078(8) 0.011(7) 0.025(8) 0.001(10)
O52B_2b 0.065(12) 0.086(11) 0.069(9) 0.007(8) 0.027(9) -0.006(9)
C53B_2b 0.077(18) 0.124(14) 0.079(9) 0.006(8) 0.031(9) -0.011(13)
F53B_2b 0.13(3) 0.161(17) 0.109(14) -0.027(13) 0.057(15) -0.048(18)
C54B_2b 0.087(19) 0.132(15) 0.085(11) 0.010(10) 0.030(11) -0.017(14)
C55B_2b 0.07(2) 0.121(16) 0.086(12) 0.015(10) 0.028(11) -0.004(15)
C56B_2b 0.053(16) 0.086(13) 0.085(11) 0.016(9) 0.023(10) 0.006(12)

loop_
_atom_type_symbol
_atom_type_description
_atom_type_scat_dispersion_real
_atom_type_scat_dispersion_imag
_atom_type_scat_source
C C 0.0033 0.0016 'International Tables Vol C Tables 4.2.6.8 and 6.1.1.4'
H H 0.0000 0.0000 'International Tables Vol C Tables 4.2.6.8 and 6.1.1.4'
O O 0.0106 0.0060 'International Tables Vol C Tables 4.2.6.8 and 6.1.1.4'
F F 0.0171 0.0103 'International Tables Vol C Tables 4.2.6.8 and 6.1.1.4'
P P 0.1023 0.0942 'International Tables Vol C Tables 4.2.6.8 and 6.1.1.4'
Pd Pd -0.9988 1.0072 'International Tables Vol C Tables 4.2.6.8 and 6.1.1.4'

loop_
_geom_angle_atom_site_label_1
_geom_angle_atom_site_label_2
_geom_angle_atom_site_label_3
_geom_angle
_geom_angle_site_symmetry_1
_geom_angle_site_symmetry_3
O52_1 Pd1_1 O50_1 91.3(3) . .
O52_1 Pd1_1 P2_1 89.0(3) . .
O50_1 Pd1_1 P2_1 175.1(3) . .
O52_1 Pd1_1 P1_1 175.4(3) . .
O50_1 Pd1_1 P1_1 92.5(3) . .
P2_1 Pd1_1 P1_1 86.98(13) . .
C9_1 P1_1 C21_1 107.7(7) . .
C9_1 P1_1 C11_1 106.8(7) . .
C21_1 P1_1 C11_1 105.0(6) . .
C9_1 P1_1 Pd1_1 108.4(5) . .
C21_1 P1_1 Pd1_1 116.2(5) . .
C11_1 P1_1 Pd1_1 112.2(5) . .
C31_1 P2_1 C10_1 108.3(7) . .
C31_1 P2_1 C41_1 107.8(6) . .
C10_1 P2_1 C41_1 105.8(7) . .
C31_1 P2_1 Pd1_1 109.2(4) . .
C10_1 P2_1 Pd1_1 109.1(5) . .
C41_1 P2_1 Pd1_1 116.4(5) . .
C10_1 C9_1 P1_1 111.0(10) . .
C10_1 C9_1 H9A_1 109.4 . .
P1_1 C9_1 H9A_1 109.4 . .
C10_1 C9_1 H9B_1 109.4 . .
P1_1 C9_1 H9B_1 109.4 . .
H9A_1 C9_1 H9B_1 108.0 . .
C9_1 C10_1 P2_1 111.5(9) . .
C9_1 C10_1 H10A_1 109.3 . .
P2_1 C10_1 H10A_1 109.3 . .
C9_1 C10_1 H10B_1 109.3 . .
P2_1 C10_1 H10B_1 109.3 . .
H10A_1 C10_1 H10B_1 108.0 . .
C12_1 C11_1 C16_1 107.7(13) . .
C12_1 C11_1 P1_1 112.4(10) . .
C16_1 C11_1 P1_1 113.9(10) . .
C12_1 C11_1 H11_1 107.5 . .
C16_1 C11_1 H11_1 107.5 . .
P1_1 C11_1 H11_1 107.5 . .
C11_1 C12_1 C13_1 113.5(13) . .
C11_1 C12_1 H12A_1 108.9 . .
C13_1 C12_1 H12A_1 108.9 . .
C11_1 C12_1 H12B_1 108.9 . .
C13_1 C12_1 H12B_1 108.9 . .
H12A_1 C12_1 H12B_1 107.7 . .
C14_1 C13_1 C12_1 110.2(15) . .
C14_1 C13_1 H13A_1 109.6 . .
C12_1 C13_1 H13A_1 109.6 . .
C14_1 C13_1 H13B_1 109.6 . .
C12_1 C13_1 H13B_1 109.6 . .
H13A_1 C13_1 H13B_1 108.1 . .
C15_1 C14_1 C13_1 112.0(15) . .
C15_1 C14_1 H14A_1 109.2 . .
C13_1 C14_1 H14A_1 109.2 . .
C15_1 C14_1 H14B_1 109.2 . .
C13_1 C14_1 H14B_1 109.2 . .
H14A_1 C14_1 H14B_1 107.9 . .
C14_1 C15_1 C16_1 110.4(13) . .
C14_1 C15_1 H15A_1 109.6 . .
C16_1 C15_1 H15A_1 109.6 . .
C14_1 C15_1 H15B_1 109.6 . .
C16_1 C15_1 H15B_1 109.6 . .
H15A_1 C15_1 H15B_1 108.1 . .
C15_1 C16_1 C11_1 112.9(13) . .
C15_1 C16_1 H16A_1 109.0 . .
C11_1 C16_1 H16A_1 109.0 . .
C15_1 C16_1 H16B_1 109.0 . .
C11_1 C16_1 H16B_1 109.0 . .
H16A_1 C16_1 H16B_1 107.8 . .
C26_1 C21_1 C22_1 110.7(13) . .
C26_1 C21_1 P1_1 111.7(10) . .
C22_1 C21_1 P1_1 114.6(10) . .
C26_1 C21_1 H21_1 106.4 . .
C22_1 C21_1 H21_1 106.4 . .
P1_1 C21_1 H21_1 106.4 . .
C21_1 C22_1 C23_1 111.0(13) . .
C21_1 C22_1 H22A_1 109.4 . .
C23_1 C22_1 H22A_1 109.4 . .
C21_1 C22_1 H22B_1 109.4 . .
C23_1 C22_1 H22B_1 109.4 . .
H22A_1 C22_1 H22B_1 108.0 . .
C22_1 C23_1 C24_1 111.2(14) . .
C22_1 C23_1 H23A_1 109.4 . .
C24_1 C23_1 H23A_1 109.4 . .
C22_1 C23_1 H23B_1 109.4 . .
C24_1 C23_1 H23B_1 109.4 . .
H23A_1 C23_1 H23B_1 108.0 . .
C25_1 C24_1 C23_1 109.3(15) . .
C25_1 C24_1 H24A_1 109.8 . .
C23_1 C24_1 H24A_1 109.8 . .
C25_1 C24_1 H24B_1 109.8 . .
C23_1 C24_1 H24B_1 109.8 . .
H24A_1 C24_1 H24B_1 108.3 . .
C24_1 C25_1 C26_1 111.0(15) . .
C24_1 C25_1 H25A_1 109.4 . .
C26_1 C25_1 H25A_1 109.4 . .
C24_1 C25_1 H25B_1 109.4 . .
C26_1 C25_1 H25B_1 109.4 . .
H25A_1 C25_1 H25B_1 108.0 . .
C21_1 C26_1 C25_1 111.8(13) . .
C21_1 C26_1 H26A_1 109.3 . .
C25_1 C26_1 H26A_1 109.3 . .
C21_1 C26_1 H26B_1 109.3 . .
C25_1 C26_1 H26B_1 109.3 . .
H26A_1 C26_1 H26B_1 107.9 . .
C32_1 C31_1 C36_1 111.1(12) . .
C32_1 C31_1 P2_1 115.2(10) . .
C36_1 C31_1 P2_1 114.5(9) . .
C32_1 C31_1 H31_1 104.9 . .
C36_1 C31_1 H31_1 104.9 . .
P2_1 C31_1 H31_1 104.9 . .
C31_1 C32_1 C33_1 111.5(12) . .
C31_1 C32_1 H32A_1 109.3 . .
C33_1 C32_1 H32A_1 109.3 . .
C31_1 C32_1 H32B_1 109.3 . .
C33_1 C32_1 H32B_1 109.3 . .
H32A_1 C32_1 H32B_1 108.0 . .
C34_1 C33_1 C32_1 110.1(13) . .
C34_1 C33_1 H33A_1 109.6 . .
C32_1 C33_1 H33A_1 109.6 . .
C34_1 C33_1 H33B_1 109.6 . .
C32_1 C33_1 H33B_1 109.6 . .
H33A_1 C33_1 H33B_1 108.2 . .
C35_1 C34_1 C33_1 112.5(14) . .
C35_1 C34_1 H34A_1 109.1 . .
C33_1 C34_1 H34A_1 109.1 . .
C35_1 C34_1 H34B_1 109.1 . .
C33_1 C34_1 H34B_1 109.1 . .
H34A_1 C34_1 H34B_1 107.8 . .
C34_1 C35_1 C36_1 110.9(13) . .
C34_1 C35_1 H35A_1 109.5 . .
C36_1 C35_1 H35A_1 109.5 . .
C34_1 C35_1 H35B_1 109.5 . .
C36_1 C35_1 H35B_1 109.5 . .
H35A_1 C35_1 H35B_1 108.1 . .
C31_1 C36_1 C35_1 112.5(12) . .
C31_1 C36_1 H36A_1 109.1 . .
C35_1 C36_1 H36A_1 109.1 . .
C31_1 C36_1 H36B_1 109.1 . .
C35_1 C36_1 H36B_1 109.1 . .
H36A_1 C36_1 H36B_1 107.8 . .
C46_1 C41_1 C42_1 110.5(12) . .
C46_1 C41_1 P2_1 114.8(10) . .
C42_1 C41_1 P2_1 110.1(9) . .
C46_1 C41_1 H41_1 107.0 . .
C42_1 C41_1 H41_1 107.0 . .
P2_1 C41_1 H41_1 107.0 . .
C41_1 C42_1 C43_1 110.6(12) . .
C41_1 C42_1 H42A_1 109.5 . .
C43_1 C42_1 H42A_1 109.5 . .
C41_1 C42_1 H42B_1 109.5 . .
C43_1 C42_1 H42B_1 109.5 . .
H42A_1 C42_1 H42B_1 108.1 . .
C44_1 C43_1 C42_1 112.7(15) . .
C44_1 C43_1 H43A_1 109.1 . .
C42_1 C43_1 H43A_1 109.1 . .
C44_1 C43_1 H43B_1 109.1 . .
C42_1 C43_1 H43B_1 109.1 . .
H43A_1 C43_1 H43B_1 107.8 . .
C43_1 C44_1 C45_1 112.2(16) . .
C43_1 C44_1 H44A_1 109.2 . .
C45_1 C44_1 H44A_1 109.2 . .
C43_1 C44_1 H44B_1 109.2 . .
C45_1 C44_1 H44B_1 109.2 . .
H44A_1 C44_1 H44B_1 107.9 . .
C44_1 C45_1 C46_1 110.0(13) . .
C44_1 C45_1 H45A_1 109.7 . .
C46_1 C45_1 H45A_1 109.7 . .
C44_1 C45_1 H45B_1 109.7 . .
C46_1 C45_1 H45B_1 109.7 . .
H45A_1 C45_1 H45B_1 108.2 . .
C41_1 C46_1 C45_1 111.8(12) . .
C41_1 C46_1 H46A_1 109.3 . .
C45_1 C46_1 H46A_1 109.3 . .
C41_1 C46_1 H46B_1 109.3 . .
C45_1 C46_1 H46B_1 109.3 . .
H46A_1 C46_1 H46B_1 107.9 . .
O50_1 C50_1 O51_1 120.9(11) . .
O50_1 C50_1 C51_1 123.6(11) . .
O51_1 C50_1 C51_1 115.5(11) . .
C50_1 O50_1 Pd1_1 127.4(8) . .
C56_1 C51_1 C52_1 117.0(11) . .
C56_1 C51_1 C50_1 119.3(11) . .
C52_1 C51_1 C50_1 123.5(10) . .
O52_1 C52_1 C53_1 117.5(11) . .
O52_1 C52_1 C51_1 126.8(11) . .
C53_1 C52_1 C51_1 115.6(11) . .
C52_1 O52_1 Pd1_1 122.2(7) . .
F53_1 C53_1 C54_1 115.7(11) . .
F53_1 C53_1 C52_1 117.0(11) . .
C54_1 C53_1 C52_1 127.3(12) . .
C53_1 C54_1 C55_1 116.3(13) . .
C53_1 C54_1 H54_1 121.8 . .
C55_1 C54_1 H54_1 121.8 . .
C56_1 C55_1 C54_1 118.9(13) . .
C56_1 C55_1 H55_1 120.5 . .
C54_1 C55_1 H55_1 120.5 . .
C55_1 C56_1 C51_1 124.8(13) . .
C55_1 C56_1 H56_1 117.6 . .
C51_1 C56_1 H56_1 117.6 . .
O61_1 C61_1 C62_1 115.4(14) . .
O61_1 C61_1 C66_1 124.1(14) . .
C62_1 C61_1 C66_1 120.4(14) . .
F62_1 C62_1 C63_1 116.8(16) . .
F62_1 C62_1 C61_1 120.6(15) . .
C63_1 C62_1 C61_1 122.5(15) . .
C62_1 C63_1 C64_1 116.2(16) . .
C62_1 C63_1 H63_1 121.9 . .
C64_1 C63_1 H63_1 121.9 . .
C65_1 C64_1 C63_1 122.3(17) . .
C65_1 C64_1 H64_1 118.8 . .
C63_1 C64_1 H64_1 118.8 . .
C64_1 C65_1 C66_1 121.6(17) . .
C64_1 C65_1 H65_1 119.2 . .
C66_1 C65_1 H65_1 119.2 . .
C65_1 C66_1 C61_1 116.5(15) . .
C65_1 C66_1 H66_1 121.7 . .
C61_1 C66_1 H66_1 121.7 . .
C61_1 O61_1 H61_1 109.5 . .
O50_2a Pd1_2 O52_2a 89.1(6) . .
O50B_2b Pd1_2 P2_2 105.4(7) . .
O50_2a Pd1_2 P2_2 173.2(5) . .
O52_2a Pd1_2 P2_2 84.1(4) . .
O50B_2b Pd1_2 P1_2 165.3(8) . .
O50_2a Pd1_2 P1_2 99.7(5) . .
O52_2a Pd1_2 P1_2 169.0(4) . .
P2_2 Pd1_2 P1_2 87.14(14) . .
O50B_2b Pd1_2 O52B_2b 88.9(9) . .
P2_2 Pd1_2 O52B_2b 159.3(7) . .
P1_2 Pd1_2 O52B_2b 77.1(6) . .
C21_2 P1_2 C9_2 110.2(7) . .
C21_2 P1_2 C11_2 105.6(6) . .
C9_2 P1_2 C11_2 105.8(6) . .
C21_2 P1_2 Pd1_2 110.4(5) . .
C9_2 P1_2 Pd1_2 109.5(4) . .
C11_2 P1_2 Pd1_2 115.1(5) . .
C10_2 P2_2 C31_2 109.6(7) . .
C10_2 P2_2 C41_2 106.2(6) . .
C31_2 P2_2 C41_2 106.1(6) . .
C10_2 P2_2 Pd1_2 108.7(4) . .
C31_2 P2_2 Pd1_2 111.6(5) . .
C41_2 P2_2 Pd1_2 114.4(5) . .
C10_2 C9_2 P1_2 111.4(10) . .
C10_2 C9_2 H9A_2 109.3 . .
P1_2 C9_2 H9A_2 109.3 . .
C10_2 C9_2 H9B_2 109.3 . .
P1_2 C9_2 H9B_2 109.3 . .
H9A_2 C9_2 H9B_2 108.0 . .
C9_2 C10_2 P2_2 112.5(9) . .
C9_2 C10_2 H10A_2 109.1 . .
P2_2 C10_2 H10A_2 109.1 . .
C9_2 C10_2 H10B_2 109.1 . .
P2_2 C10_2 H10B_2 109.1 . .
H10A_2 C10_2 H10B_2 107.8 . .
C16_2 C11_2 C12_2 110.3(12) . .
C16_2 C11_2 P1_2 112.1(9) . .
C12_2 C11_2 P1_2 112.5(9) . .
C16_2 C11_2 H11_2 107.2 . .
C12_2 C11_2 H11_2 107.2 . .
P1_2 C11_2 H11_2 107.2 . .
C13_2 C12_2 C11_2 109.7(11) . .
C13_2 C12_2 H12A_2 109.7 . .
C11_2 C12_2 H12A_2 109.7 . .
C13_2 C12_2 H12B_2 109.7 . .
C11_2 C12_2 H12B_2 109.7 . .
H12A_2 C12_2 H12B_2 108.2 . .
C14_2 C13_2 C12_2 113.3(12) . .
C14_2 C13_2 H13A_2 108.9 . .
C12_2 C13_2 H13A_2 108.9 . .
C14_2 C13_2 H13B_2 108.9 . .
C12_2 C13_2 H13B_2 108.9 . .
H13A_2 C13_2 H13B_2 107.7 . .
C13_2 C14_2 C15_2 109.8(13) . .
C13_2 C14_2 H14A_2 109.7 . .
C15_2 C14_2 H14A_2 109.7 . .
C13_2 C14_2 H14B_2 109.7 . .
C15_2 C14_2 H14B_2 109.7 . .
H14A_2 C14_2 H14B_2 108.2 . .
C14_2 C15_2 C16_2 111.1(13) . .
C14_2 C15_2 H15A_2 109.4 . .
C16_2 C15_2 H15A_2 109.4 . .
C14_2 C15_2 H15B_2 109.4 . .
C16_2 C15_2 H15B_2 109.4 . .
H15A_2 C15_2 H15B_2 108.0 . .
C11_2 C16_2 C15_2 111.1(13) . .
C11_2 C16_2 H16A_2 109.4 . .
C15_2 C16_2 H16A_2 109.4 . .
C11_2 C16_2 H16B_2 109.4 . .
C15_2 C16_2 H16B_2 109.4 . .
H16A_2 C16_2 H16B_2 108.0 . .
C22_2 C21_2 C26_2 107.7(12) . .
C22_2 C21_2 P1_2 112.3(9) . .
C26_2 C21_2 P1_2 114.9(9) . .
C22_2 C21_2 H21_2 107.2 . .
C26_2 C21_2 H21_2 107.2 . .
P1_2 C21_2 H21_2 107.2 . .
C21_2 C22_2 C23_2 111.0(11) . .
C21_2 C22_2 H22A_2 109.4 . .
C23_2 C22_2 H22A_2 109.4 . .
C21_2 C22_2 H22B_2 109.4 . .
C23_2 C22_2 H22B_2 109.4 . .
H22A_2 C22_2 H22B_2 108.0 . .
C24_2 C23_2 C22_2 110.1(13) . .
C24_2 C23_2 H23A_2 109.6 . .
C22_2 C23_2 H23A_2 109.6 . .
C24_2 C23_2 H23B_2 109.6 . .
C22_2 C23_2 H23B_2 109.6 . .
H23A_2 C23_2 H23B_2 108.1 . .
C23_2 C24_2 C25_2 112.0(14) . .
C23_2 C24_2 H24A_2 109.2 . .
C25_2 C24_2 H24A_2 109.2 . .
C23_2 C24_2 H24B_2 109.2 . .
C25_2 C24_2 H24B_2 109.2 . .
H24A_2 C24_2 H24B_2 107.9 . .
C24_2 C25_2 C26_2 110.7(13) . .
C24_2 C25_2 H25A_2 109.5 . .
C26_2 C25_2 H25A_2 109.5 . .
C24_2 C25_2 H25B_2 109.5 . .
C26_2 C25_2 H25B_2 109.5 . .
H25A_2 C25_2 H25B_2 108.1 . .
C21_2 C26_2 C25_2 112.0(13) . .
C21_2 C26_2 H26A_2 109.2 . .
C25_2 C26_2 H26A_2 109.2 . .
C21_2 C26_2 H26B_2 109.2 . .
C25_2 C26_2 H26B_2 109.2 . .
H26A_2 C26_2 H26B_2 107.9 . .
C36_2 C31_2 C32_2 111.8(13) . .
C36_2 C31_2 P2_2 117.1(11) . .
C32_2 C31_2 P2_2 110.5(10) . .
C36_2 C31_2 H31_2 105.5 . .
C32_2 C31_2 H31_2 105.5 . .
P2_2 C31_2 H31_2 105.5 . .
C33_2 C32_2 C31_2 110.4(13) . .
C33_2 C32_2 H32A_2 109.6 . .
C31_2 C32_2 H32A_2 109.6 . .
C33_2 C32_2 H32B_2 109.6 . .
C31_2 C32_2 H32B_2 109.6 . .
H32A_2 C32_2 H32B_2 108.1 . .
C34_2 C33_2 C32_2 110.5(15) . .
C34_2 C33_2 H33A_2 109.5 . .
C32_2 C33_2 H33A_2 109.5 . .
C34_2 C33_2 H33B_2 109.5 . .
C32_2 C33_2 H33B_2 109.5 . .
H33A_2 C33_2 H33B_2 108.1 . .
C35_2 C34_2 C33_2 112.7(16) . .
C35_2 C34_2 H34A_2 109.1 . .
C33_2 C34_2 H34A_2 109.1 . .
C35_2 C34_2 H34B_2 109.1 . .
C33_2 C34_2 H34B_2 109.1 . .
H34A_2 C34_2 H34B_2 107.8 . .
C34_2 C35_2 C36_2 112.3(14) . .
C34_2 C35_2 H35A_2 109.1 . .
C36_2 C35_2 H35A_2 109.1 . .
C34_2 C35_2 H35B_2 109.1 . .
C36_2 C35_2 H35B_2 109.1 . .
H35A_2 C35_2 H35B_2 107.9 . .
C31_2 C36_2 C35_2 110.0(14) . .
C31_2 C36_2 H36A_2 109.7 . .
C35_2 C36_2 H36A_2 109.7 . .
C31_2 C36_2 H36B_2 109.7 . .
C35_2 C36_2 H36B_2 109.7 . .
H36A_2 C36_2 H36B_2 108.2 . .
C42_2 C41_2 C46_2 112.5(13) . .
C42_2 C41_2 P2_2 114.8(9) . .
C46_2 C41_2 P2_2 110.5(10) . .
C42_2 C41_2 H41_2 106.1 . .
C46_2 C41_2 H41_2 106.1 . .
P2_2 C41_2 H41_2 106.1 . .
C41_2 C42_2 C43_2 111.9(12) . .
C41_2 C42_2 H42A_2 109.2 . .
C43_2 C42_2 H42A_2 109.2 . .
C41_2 C42_2 H42B_2 109.2 . .
C43_2 C42_2 H42B_2 109.2 . .
H42A_2 C42_2 H42B_2 107.9 . .
C44_2 C43_2 C42_2 112.6(13) . .
C44_2 C43_2 H43A_2 109.1 . .
C42_2 C43_2 H43A_2 109.1 . .
C44_2 C43_2 H43B_2 109.1 . .
C42_2 C43_2 H43B_2 109.1 . .
H43A_2 C43_2 H43B_2 107.8 . .
C45_2 C44_2 C43_2 111.1(15) . .
C45_2 C44_2 H44A_2 109.4 . .
C43_2 C44_2 H44A_2 109.4 . .
C45_2 C44_2 H44B_2 109.4 . .
C43_2 C44_2 H44B_2 109.4 . .
H44A_2 C44_2 H44B_2 108.0 . .
C44_2 C45_2 C46_2 113.9(16) . .
C44_2 C45_2 H45A_2 108.8 . .
C46_2 C45_2 H45A_2 108.8 . .
C44_2 C45_2 H45B_2 108.8 . .
C46_2 C45_2 H45B_2 108.8 . .
H45A_2 C45_2 H45B_2 107.7 . .
C45_2 C46_2 C41_2 110.1(13) . .
C45_2 C46_2 H46A_2 109.6 . .
C41_2 C46_2 H46A_2 109.6 . .
C45_2 C46_2 H46B_2 109.6 . .
C41_2 C46_2 H46B_2 109.6 . .
H46A_2 C46_2 H46B_2 108.1 . .
O50_2a C50_2a O51_2a 122.2(18) . .
O50_2a C50_2a C51_2a 122.8(17) . .
O51_2a C50_2a C51_2a 114.9(17) . .
C50_2a O50_2a Pd1_2 129.0(14) . .
C56_2a C51_2a C52_2a 117.6(16) . .
C56_2a C51_2a C50_2a 118.3(16) . .
C52_2a C51_2a C50_2a 124.1(16) . .
O52_2a C52_2a C53_2a 118.2(16) . .
O52_2a C52_2a C51_2a 126.5(17) . .
C53_2a C52_2a C51_2a 115.3(15) . .
C52_2a O52_2a Pd1_2 117.3(13) . .
C52_2a C53_2a F53_2a 115.0(16) . .
C52_2a C53_2a C54_2a 127.7(18) . .
F53_2a C53_2a C54_2a 117.2(18) . .
C53_2a C54_2a C55_2a 115.9(19) . .
C53_2a C54_2a H54_2a 122.0 . .
C55_2a C54_2a H54_2a 122.0 . .
C56_2a C55_2a C54_2a 117.6(19) . .
C56_2a C55_2a H55_2a 121.2 . .
C54_2a C55_2a H55_2a 121.2 . .
C55_2a C56_2a C51_2a 125.5(19) . .
C55_2a C56_2a H56_2a 117.3 . .
C51_2a C56_2a H56_2a 117.3 . .
O61_2a C61_2a C62_2a 113.7(16) . .
O61_2a C61_2a C66_2a 126.1(16) . .
C62_2a C61_2a C66_2a 120.0 . .
F62_2a C62_2a C63_2a 118.1(17) . .
F62_2a C62_2a C61_2a 121.9(17) . .
C63_2a C62_2a C61_2a 120.0 . .
C64_2a C63_2a C62_2a 120.0 . .
C64_2a C63_2a H63_2a 120.0 . .
C62_2a C63_2a H63_2a 120.0 . .
C63_2a C64_2a C65_2a 120.0 . .
C63_2a C64_2a H64_2a 120.0 . .
C65_2a C64_2a H64_2a 120.0 . .
C64_2a C65_2a C66_2a 120.0 . .
C64_2a C65_2a H65_2a 120.0 . .
C66_2a C65_2a H65_2a 120.0 . .
C65_2a C66_2a C61_2a 120.0 . .
C65_2a C66_2a H66_2a 120.0 . .
C61_2a C66_2a H66_2a 120.0 . .
C61_2a O61_2a H61_2a 109.5 . .
O50B_2b C50B_2b O51B_2b 120(2) . .
O50B_2b C50B_2b C51B_2b 125(2) . .
O51B_2b C50B_2b C51B_2b 114(2) . .
C50B_2b O50B_2b Pd1_2 132(2) . .
C56B_2b C51B_2b C52B_2b 117.9(19) . .
C56B_2b C51B_2b C50B_2b 118(2) . .
C52B_2b C51B_2b C50B_2b 123(2) . .
O52B_2b C52B_2b C53B_2b 119(2) . .
O52B_2b C52B_2b C51B_2b 124(2) . .
C53B_2b C52B_2b C51B_2b 116.0(19) . .
C52B_2b O52B_2b Pd1_2 116(2) . .
C52B_2b C53B_2b F53B_2b 117(2) . .
C52B_2b C53B_2b C54B_2b 126(2) . .
F53B_2b C53B_2b C54B_2b 116(2) . .
C53B_2b C54B_2b C55B_2b 116(2) . .
C53B_2b C54B_2b H54B_2b 122.0 . .
C55B_2b C54B_2b H54B_2b 122.0 . .
C56B_2b C55B_2b C54B_2b 119(2) . .
C56B_2b C55B_2b H55B_2b 120.5 . .
C54B_2b C55B_2b H55B_2b 120.5 . .
C55B_2b C56B_2b C51B_2b 124(2) . .
C55B_2b C56B_2b H56B_2b 118.2 . .
C51B_2b C56B_2b H56B_2b 118.2 . .
O61B_2b C61B_2b C62B_2b 111(2) . .
O61B_2b C61B_2b C66B_2b 129(2) . .
C62B_2b C61B_2b C66B_2b 120.0 . .
F62B_2b C62B_2b C61B_2b 120(2) . .
F62B_2b C62B_2b C63B_2b 120(2) . .
C61B_2b C62B_2b C63B_2b 120.0 . .
C62B_2b C63B_2b C64B_2b 120.0 . .
C62B_2b C63B_2b H63B_2b 120.0 . .
C64B_2b C63B_2b H63B_2b 120.0 . .
C65B_2b C64B_2b C63B_2b 120.0 . .
C65B_2b C64B_2b H64B_2b 120.0 . .
C63B_2b C64B_2b H64B_2b 120.0 . .
C66B_2b C65B_2b C64B_2b 120.0 . .
C66B_2b C65B_2b H65B_2b 120.0 . .
C64B_2b C65B_2b H65B_2b 120.0 . .
C65B_2b C66B_2b C61B_2b 120.0 . .
C65B_2b C66B_2b H66B_2b 120.0 . .
C61B_2b C66B_2b H66B_2b 120.0 . .
C61B_2b O61B_2b H61B_2b 109.5 . .

loop_
_geom_bond_atom_site_label_1
_geom_bond_atom_site_label_2
_geom_bond_distance
_geom_bond_site_symmetry_2
Pd1_1 O52_1 2.007(8) .
Pd1_1 O50_1 2.032(8) .
Pd1_1 P2_1 2.217(4) .
Pd1_1 P1_1 2.236(4) .
P1_1 C9_1 1.803(13) .
P1_1 C21_1 1.810(13) .
P1_1 C11_1 1.818(13) .
P2_1 C31_1 1.816(13) .
P2_1 C10_1 1.818(14) .
P2_1 C41_1 1.826(13) .
C9_1 C10_1 1.529(18) .
C9_1 H9A_1 0.9900 .
C9_1 H9B_1 0.9900 .
C10_1 H10A_1 0.9900 .
C10_1 H10B_1 0.9900 .
C11_1 C12_1 1.524(18) .
C11_1 C16_1 1.551(19) .
C11_1 H11_1 1.0000 .
C12_1 C13_1 1.53(2) .
C12_1 H12A_1 0.9900 .
C12_1 H12B_1 0.9900 .
C13_1 C14_1 1.51(2) .
C13_1 H13A_1 0.9900 .
C13_1 H13B_1 0.9900 .
C14_1 C15_1 1.49(2) .
C14_1 H14A_1 0.9900 .
C14_1 H14B_1 0.9900 .
C15_1 C16_1 1.52(2) .
C15_1 H15A_1 0.9900 .
C15_1 H15B_1 0.9900 .
C16_1 H16A_1 0.9900 .
C16_1 H16B_1 0.9900 .
C21_1 C26_1 1.492(18) .
C21_1 C22_1 1.497(19) .
C21_1 H21_1 1.0000 .
C22_1 C23_1 1.526(19) .
C22_1 H22A_1 0.9900 .
C22_1 H22B_1 0.9900 .
C23_1 C24_1 1.53(2) .
C23_1 H23A_1 0.9900 .
C23_1 H23B_1 0.9900 .
C24_1 C25_1 1.49(2) .
C24_1 H24A_1 0.9900 .
C24_1 H24B_1 0.9900 .
C25_1 C26_1 1.54(2) .
C25_1 H25A_1 0.9900 .
C25_1 H25B_1 0.9900 .
C26_1 H26A_1 0.9900 .
C26_1 H26B_1 0.9900 .
C31_1 C32_1 1.496(18) .
C31_1 C36_1 1.517(18) .
C31_1 H31_1 1.0000 .
C32_1 C33_1 1.547(18) .
C32_1 H32A_1 0.9900 .
C32_1 H32B_1 0.9900 .
C33_1 C34_1 1.51(2) .
C33_1 H33A_1 0.9900 .
C33_1 H33B_1 0.9900 .
C34_1 C35_1 1.48(2) .
C34_1 H34A_1 0.9900 .
C34_1 H34B_1 0.9900 .
C35_1 C36_1 1.553(19) .
C35_1 H35A_1 0.9900 .
C35_1 H35B_1 0.9900 .
C36_1 H36A_1 0.9900 .
C36_1 H36B_1 0.9900 .
C41_1 C46_1 1.495(19) .
C41_1 C42_1 1.538(18) .
C41_1 H41_1 1.0000 .
C42_1 C43_1 1.54(2) .
C42_1 H42A_1 0.9900 .
C42_1 H42B_1 0.9900 .
C43_1 C44_1 1.45(2) .
C43_1 H43A_1 0.9900 .
C43_1 H43B_1 0.9900 .
C44_1 C45_1 1.49(2) .
C44_1 H44A_1 0.9900 .
C44_1 H44B_1 0.9900 .
C45_1 C46_1 1.534(19) .
C45_1 H45A_1 0.9900 .
C45_1 H45B_1 0.9900 .
C46_1 H46A_1 0.9900 .
C46_1 H46B_1 0.9900 .
C50_1 O50_1 1.244(13) .
C50_1 O51_1 1.263(13) .
C50_1 C51_1 1.485(15) .
C51_1 C56_1 1.406(15) .
C51_1 C52_1 1.435(15) .
C52_1 O52_1 1.316(13) .
C52_1 C53_1 1.383(16) .
C53_1 F53_1 1.373(14) .
C53_1 C54_1 1.380(17) .
C54_1 C55_1 1.399(17) .
C54_1 H54_1 0.9500 .
C55_1 C56_1 1.367(17) .
C55_1 H55_1 0.9500 .
C56_1 H56_1 0.9500 .
C61_1 O61_1 1.354(16) .
C61_1 C62_1 1.393(14) .
C61_1 C66_1 1.402(14) .
C62_1 F62_1 1.305(18) .
C62_1 C63_1 1.377(14) .
C63_1 C64_1 1.389(15) .
C63_1 H63_1 0.9500 .
C64_1 C65_1 1.368(15) .
C64_1 H64_1 0.9500 .
C65_1 C66_1 1.401(14) .
C65_1 H65_1 0.9500 .
C66_1 H66_1 0.9500 .
O61_1 H61_1 0.8400 .
Pd1_2 O50B_2b 1.87(2) .
Pd1_2 O50_2a 1.980(14) .
Pd1_2 O52_2a 2.116(15) .
Pd1_2 P2_2 2.215(4) .
Pd1_2 P1_2 2.226(4) .
Pd1_2 O52B_2b 2.24(3) .
P1_2 C21_2 1.801(14) .
P1_2 C9_2 1.833(13) .
P1_2 C11_2 1.835(12) .
P2_2 C10_2 1.825(13) .
P2_2 C31_2 1.838(15) .
P2_2 C41_2 1.847(13) .
C9_2 C10_2 1.507(17) .
C9_2 H9A_2 0.9900 .
C9_2 H9B_2 0.9900 .
C10_2 H10A_2 0.9900 .
C10_2 H10B_2 0.9900 .
C11_2 C16_2 1.510(19) .
C11_2 C12_2 1.546(18) .
C11_2 H11_2 1.0000 .
C12_2 C13_2 1.533(17) .
C12_2 H12A_2 0.9900 .
C12_2 H12B_2 0.9900 .
C13_2 C14_2 1.491(19) .
C13_2 H13A_2 0.9900 .
C13_2 H13B_2 0.9900 .
C14_2 C15_2 1.53(2) .
C14_2 H14A_2 0.9900 .
C14_2 H14B_2 0.9900 .
C15_2 C16_2 1.54(2) .
C15_2 H15A_2 0.9900 .
C15_2 H15B_2 0.9900 .
C16_2 H16A_2 0.9900 .
C16_2 H16B_2 0.9900 .
C21_2 C22_2 1.520(18) .
C21_2 C26_2 1.54(2) .
C21_2 H21_2 1.0000 .
C22_2 C23_2 1.531(19) .
C22_2 H22A_2 0.9900 .
C22_2 H22B_2 0.9900 .
C23_2 C24_2 1.51(2) .
C23_2 H23A_2 0.9900 .
C23_2 H23B_2 0.9900 .
C24_2 C25_2 1.52(2) .
C24_2 H24A_2 0.9900 .
C24_2 H24B_2 0.9900 .
C25_2 C26_2 1.55(2) .
C25_2 H25A_2 0.9900 .
C25_2 H25B_2 0.9900 .
C26_2 H26A_2 0.9900 .
C26_2 H26B_2 0.9900 .
C31_2 C36_2 1.497(19) .
C31_2 C32_2 1.545(19) .
C31_2 H31_2 1.0000 .
C32_2 C33_2 1.54(2) .
C32_2 H32A_2 0.9900 .
C32_2 H32B_2 0.9900 .
C33_2 C34_2 1.50(2) .
C33_2 H33A_2 0.9900 .
C33_2 H33B_2 0.9900 .
C34_2 C35_2 1.49(2) .
C34_2 H34A_2 0.9900 .
C34_2 H34B_2 0.9900 .
C35_2 C36_2 1.53(2) .
C35_2 H35A_2 0.9900 .
C35_2 H35B_2 0.9900 .
C36_2 H36A_2 0.9900 .
C36_2 H36B_2 0.9900 .
C41_2 C42_2 1.490(19) .
C41_2 C46_2 1.55(2) .
C41_2 H41_2 1.0000 .
C42_2 C43_2 1.514(18) .
C42_2 H42A_2 0.9900 .
C42_2 H42B_2 0.9900 .
C43_2 C44_2 1.51(2) .
C43_2 H43A_2 0.9900 .
C43_2 H43B_2 0.9900 .
C44_2 C45_2 1.48(2) .
C44_2 H44A_2 0.9900 .
C44_2 H44B_2 0.9900 .
C45_2 C46_2 1.54(2) .
C45_2 H45A_2 0.9900 .
C45_2 H45B_2 0.9900 .
C46_2 H46A_2 0.9900 .
C46_2 H46B_2 0.9900 .
C50_2a O50_2a 1.219(18) .
C50_2a O51_2a 1.254(18) .
C50_2a C51_2a 1.472(19) .
C51_2a C56_2a 1.402(19) .
C51_2a C52_2a 1.429(19) .
C52_2a O52_2a 1.297(17) .
C52_2a C53_2a 1.38(2) .
C53_2a F53_2a 1.386(19) .
C53_2a C54_2a 1.39(2) .
C54_2a C55_2a 1.43(2) .
C54_2a H54_2a 0.9500 .
C55_2a C56_2a 1.37(2) .
C55_2a H55_2a 0.9500 .
C56_2a H56_2a 0.9500 .
C61_2a O61_2a 1.386(18) .
C61_2a C62_2a 1.3900 .
C61_2a C66_2a 1.3900 .
C62_2a F62_2a 1.306(19) .
C62_2a C63_2a 1.3900 .
C63_2a C64_2a 1.3900 .
C63_2a H63_2a 0.9500 .
C64_2a C65_2a 1.3900 .
C64_2a H64_2a 0.9500 .
C65_2a C66_2a 1.3900 .
C65_2a H65_2a 0.9500 .
C66_2a H66_2a 0.9500 .
O61_2a H61_2a 0.8400 .
C50B_2b O50B_2b 1.22(2) .
C50B_2b O51B_2b 1.25(2) .
C50B_2b C51B_2b 1.47(2) .
C51B_2b C56B_2b 1.40(2) .
C51B_2b C52B_2b 1.44(2) .
C52B_2b O52B_2b 1.30(2) .
C52B_2b C53B_2b 1.38(2) .
C53B_2b F53B_2b 1.38(2) .
C53B_2b C54B_2b 1.39(2) .
C54B_2b C55B_2b 1.41(2) .
C54B_2b H54B_2b 0.9500 .
C55B_2b C56B_2b 1.37(2) .
C55B_2b H55B_2b 0.9500 .
C56B_2b H56B_2b 0.9500 .
C61B_2b O61B_2b 1.37(2) .
C61B_2b C62B_2b 1.3900 .
C61B_2b C66B_2b 1.3900 .
C62B_2b F62B_2b 1.30(2) .
C62B_2b C63B_2b 1.3900 .
C63B_2b C64B_2b 1.3900 .
C63B_2b H63B_2b 0.9500 .
C64B_2b C65B_2b 1.3900 .
C64B_2b H64B_2b 0.9500 .
C65B_2b C66B_2b 1.3900 .
C65B_2b H65B_2b 0.9500 .
C66B_2b H66B_2b 0.9500 .
O61B_2b H61B_2b 0.8400 .

loop_
_geom_torsion_atom_site_label_1
_geom_torsion_atom_site_label_2
_geom_torsion_atom_site_label_3
_geom_torsion_atom_site_label_4
_geom_torsion
_geom_torsion_site_symmetry_1
_geom_torsion_site_symmetry_2
_geom_torsion_site_symmetry_3
_geom_torsion_site_symmetry_4
C21_1 P1_1 C9_1 C10_1 -92.9(11) . . . .
C11_1 P1_1 C9_1 C10_1 154.8(10) . . . .
Pd1_1 P1_1 C9_1 C10_1 33.7(11) . . . .
P1_1 C9_1 C10_1 P2_1 -39.7(13) . . . .
C31_1 P2_1 C10_1 C9_1 -90.4(11) . . . .
C41_1 P2_1 C10_1 C9_1 154.2(10) . . . .
Pd1_1 P2_1 C10_1 C9_1 28.3(11) . . . .
C9_1 P1_1 C11_1 C12_1 -72.6(13) . . . .
C21_1 P1_1 C11_1 C12_1 173.2(12) . . . .
Pd1_1 P1_1 C11_1 C12_1 46.1(13) . . . .
C9_1 P1_1 C11_1 C16_1 50.3(12) . . . .
C21_1 P1_1 C11_1 C16_1 -63.8(12) . . . .
Pd1_1 P1_1 C11_1 C16_1 169.0(9) . . . .
C16_1 C11_1 C12_1 C13_1 54.4(19) . . . .
P1_1 C11_1 C12_1 C13_1 -179.2(13) . . . .
C11_1 C12_1 C13_1 C14_1 -56(2) . . . .
C12_1 C13_1 C14_1 C15_1 56(2) . . . .
C13_1 C14_1 C15_1 C16_1 -57(2) . . . .
C14_1 C15_1 C16_1 C11_1 57(2) . . . .
C12_1 C11_1 C16_1 C15_1 -54.5(17) . . . .
P1_1 C11_1 C16_1 C15_1 180.0(11) . . . .
C9_1 P1_1 C21_1 C26_1 -176.8(11) . . . .
C11_1 P1_1 C21_1 C26_1 -63.2(13) . . . .
Pd1_1 P1_1 C21_1 C26_1 61.4(12) . . . .
C9_1 P1_1 C21_1 C22_1 56.3(13) . . . .
C11_1 P1_1 C21_1 C22_1 169.8(12) . . . .
Pd1_1 P1_1 C21_1 C22_1 -65.6(12) . . . .
C26_1 C21_1 C22_1 C23_1 55.5(18) . . . .
P1_1 C21_1 C22_1 C23_1 -177.0(11) . . . .
C21_1 C22_1 C23_1 C24_1 -57(2) . . . .
C22_1 C23_1 C24_1 C25_1 57(2) . . . .
C23_1 C24_1 C25_1 C26_1 -57(2) . . . .
C22_1 C21_1 C26_1 C25_1 -55.6(19) . . . .
P1_1 C21_1 C26_1 C25_1 175.3(13) . . . .
C24_1 C25_1 C26_1 C21_1 57(2) . . . .
C10_1 P2_1 C31_1 C32_1 81.6(12) . . . .
C41_1 P2_1 C31_1 C32_1 -164.4(11) . . . .
Pd1_1 P2_1 C31_1 C32_1 -37.1(13) . . . .
C10_1 P2_1 C31_1 C36_1 -49.1(13) . . . .
C41_1 P2_1 C31_1 C36_1 64.9(13) . . . .
Pd1_1 P2_1 C31_1 C36_1 -167.8(10) . . . .
C36_1 C31_1 C32_1 C33_1 -54.9(18) . . . .
P2_1 C31_1 C32_1 C33_1 172.8(11) . . . .
C31_1 C32_1 C33_1 C34_1 56.6(18) . . . .
C32_1 C33_1 C34_1 C35_1 -57.0(19) . . . .
C33_1 C34_1 C35_1 C36_1 54.8(19) . . . .
C32_1 C31_1 C36_1 C35_1 52.8(18) . . . .
P2_1 C31_1 C36_1 C35_1 -174.5(11) . . . .
C34_1 C35_1 C36_1 C31_1 -52.5(19) . . . .
C31_1 P2_1 C41_1 C46_1 41.1(12) . . . .
C10_1 P2_1 C41_1 C46_1 156.8(11) . . . .
Pd1_1 P2_1 C41_1 C46_1 -81.9(11) . . . .
C31_1 P2_1 C41_1 C42_1 166.7(10) . . . .
C10_1 P2_1 C41_1 C42_1 -77.7(11) . . . .
Pd1_1 P2_1 C41_1 C42_1 43.6(11) . . . .
C46_1 C41_1 C42_1 C43_1 -52.0(18) . . . .
P2_1 C41_1 C42_1 C43_1 -180.0(12) . . . .
C41_1 C42_1 C43_1 C44_1 53(2) . . . .
C42_1 C43_1 C44_1 C45_1 -56(2) . . . .
C43_1 C44_1 C45_1 C46_1 57(2) . . . .
C42_1 C41_1 C46_1 C45_1 55.2(16) . . . .
P2_1 C41_1 C46_1 C45_1 -179.5(10) . . . .
C44_1 C45_1 C46_1 C41_1 -57.2(19) . . . .
O51_1 C50_1 O50_1 Pd1_1 166.5(10) . . . .
C51_1 C50_1 O50_1 Pd1_1 -12(2) . . . .
O50_1 C50_1 C51_1 C56_1 177.2(13) . . . .
O51_1 C50_1 C51_1 C56_1 -2(2) . . . .
O50_1 C50_1 C51_1 C52_1 1(2) . . . .
O51_1 C50_1 C51_1 C52_1 -178.0(13) . . . .
C56_1 C51_1 C52_1 O52_1 177.1(13) . . . .
C50_1 C51_1 C52_1 O52_1 -7(2) . . . .
C56_1 C51_1 C52_1 C53_1 0.8(19) . . . .
C50_1 C51_1 C52_1 C53_1 177.1(13) . . . .
C53_1 C52_1 O52_1 Pd1_1 -162.0(10) . . . .
C51_1 C52_1 O52_1 Pd1_1 21.8(18) . . . .
O52_1 C52_1 C53_1 F53_1 4(2) . . . .
C51_1 C52_1 C53_1 F53_1 -179.7(12) . . . .
O52_1 C52_1 C53_1 C54_1 -177.9(15) . . . .
C51_1 C52_1 C53_1 C54_1 -1(2) . . . .
F53_1 C53_1 C54_1 C55_1 -179.9(14) . . . .
C52_1 C53_1 C54_1 C55_1 2(3) . . . .
C53_1 C54_1 C55_1 C56_1 -2(2) . . . .
C54_1 C55_1 C56_1 C51_1 1(3) . . . .
C52_1 C51_1 C56_1 C55_1 -1(2) . . . .
C50_1 C51_1 C56_1 C55_1 -177.4(14) . . . .
O61_1 C61_1 C62_1 F62_1 -2(3) . . . .
C66_1 C61_1 C62_1 F62_1 -179.8(18) . . . .
O61_1 C61_1 C62_1 C63_1 173.7(17) . . . .
C66_1 C61_1 C62_1 C63_1 -4(3) . . . .
F62_1 C62_1 C63_1 C64_1 -176.3(19) . . . .
C61_1 C62_1 C63_1 C64_1 8(3) . . . .
C62_1 C63_1 C64_1 C65_1 -7(3) . . . .
C63_1 C64_1 C65_1 C66_1 2(4) . . . .
C64_1 C65_1 C66_1 C61_1 2(3) . . . .
O61_1 C61_1 C66_1 C65_1 -178.4(17) . . . .
C62_1 C61_1 C66_1 C65_1 -1(3) . . . .
C21_2 P1_2 C9_2 C10_2 -147.0(9) . . . .
C11_2 P1_2 C9_2 C10_2 99.3(10) . . . .
Pd1_2 P1_2 C9_2 C10_2 -25.3(10) . . . .
P1_2 C9_2 C10_2 P2_2 35.9(12) . . . .
C31_2 P2_2 C10_2 C9_2 -153.5(9) . . . .
C41_2 P2_2 C10_2 C9_2 92.4(10) . . . .
Pd1_2 P2_2 C10_2 C9_2 -31.2(10) . . . .
C21_2 P1_2 C11_2 C16_2 56.0(13) . . . .
C9_2 P1_2 C11_2 C16_2 172.9(11) . . . .
Pd1_2 P1_2 C11_2 C16_2 -66.0(12) . . . .
C21_2 P1_2 C11_2 C12_2 -179.0(11) . . . .
C9_2 P1_2 C11_2 C12_2 -62.2(12) . . . .
Pd1_2 P1_2 C11_2 C12_2 58.9(11) . . . .
C16_2 C11_2 C12_2 C13_2 -55.5(16) . . . .
P1_2 C11_2 C12_2 C13_2 178.5(10) . . . .
C11_2 C12_2 C13_2 C14_2 56.5(18) . . . .
C12_2 C13_2 C14_2 C15_2 -56.4(19) . . . .
C13_2 C14_2 C15_2 C16_2 56(2) . . . .
C12_2 C11_2 C16_2 C15_2 56.9(18) . . . .
P1_2 C11_2 C16_2 C15_2 -176.9(12) . . . .
C14_2 C15_2 C16_2 C11_2 -57(2) . . . .
C9_2 P1_2 C21_2 C22_2 65.7(12) . . . .
C11_2 P1_2 C21_2 C22_2 179.6(11) . . . .
Pd1_2 P1_2 C21_2 C22_2 -55.4(11) . . . .
C9_2 P1_2 C21_2 C26_2 -57.7(12) . . . .
C11_2 P1_2 C21_2 C26_2 56.1(12) . . . .
Pd1_2 P1_2 C21_2 C26_2 -178.9(9) . . . .
C26_2 C21_2 C22_2 C23_2 -60.3(16) . . . .
P1_2 C21_2 C22_2 C23_2 172.2(11) . . . .
C21_2 C22_2 C23_2 C24_2 60.7(17) . . . .
C22_2 C23_2 C24_2 C25_2 -56.3(17) . . . .
C23_2 C24_2 C25_2 C26_2 53.2(19) . . . .
C22_2 C21_2 C26_2 C25_2 57.3(16) . . . .
P1_2 C21_2 C26_2 C25_2 -176.7(10) . . . .
C24_2 C25_2 C26_2 C21_2 -54.3(19) . . . .
C10_2 P2_2 C31_2 C36_2 -59.8(13) . . . .
C41_2 P2_2 C31_2 C36_2 54.4(14) . . . .
Pd1_2 P2_2 C31_2 C36_2 179.7(10) . . . .
C10_2 P2_2 C31_2 C32_2 69.7(13) . . . .
C41_2 P2_2 C31_2 C32_2 -176.1(11) . . . .
Pd1_2 P2_2 C31_2 C32_2 -50.8(13) . . . .
C36_2 C31_2 C32_2 C33_2 -56(2) . . . .
P2_2 C31_2 C32_2 C33_2 171.7(13) . . . .
C31_2 C32_2 C33_2 C34_2 54(2) . . . .
C32_2 C33_2 C34_2 C35_2 -55(2) . . . .
C33_2 C34_2 C35_2 C36_2 56(2) . . . .
C32_2 C31_2 C36_2 C35_2 55.5(19) . . . .
P2_2 C31_2 C36_2 C35_2 -175.6(12) . . . .
C34_2 C35_2 C36_2 C31_2 -55(2) . . . .
C10_2 P2_2 C41_2 C42_2 -48.0(13) . . . .
C31_2 P2_2 C41_2 C42_2 -164.5(11) . . . .
Pd1_2 P2_2 C41_2 C42_2 72.0(12) . . . .
C10_2 P2_2 C41_2 C46_2 -176.5(12) . . . .
C31_2 P2_2 C41_2 C46_2 67.0(13) . . . .
Pd1_2 P2_2 C41_2 C46_2 -56.6(13) . . . .
C46_2 C41_2 C42_2 C43_2 -53.3(17) . . . .
P2_2 C41_2 C42_2 C43_2 179.2(10) . . . .
C41_2 C42_2 C43_2 C44_2 54.5(19) . . . .
C42_2 C43_2 C44_2 C45_2 -54(2) . . . .
C43_2 C44_2 C45_2 C46_2 54(2) . . . .
C44_2 C45_2 C46_2 C41_2 -52(2) . . . .
C42_2 C41_2 C46_2 C45_2 51(2) . . . .
P2_2 C41_2 C46_2 C45_2 -179.0(13) . . . .
O51_2a C50_2a O50_2a Pd1_2 -167.7(19) . . . .
C51_2a C50_2a O50_2a Pd1_2 11(4) . . . .
O50_2a C50_2a C51_2a C56_2a -170(3) . . . .
O51_2a C50_2a C51_2a C56_2a 8(4) . . . .
O50_2a C50_2a C51_2a C52_2a 10(5) . . . .
O51_2a C50_2a C51_2a C52_2a -172(3) . . . .
C56_2a C51_2a C52_2a O52_2a -177(2) . . . .
C50_2a C51_2a C52_2a O52_2a 3(4) . . . .
C56_2a C51_2a C52_2a C53_2a 4(4) . . . .
C50_2a C51_2a C52_2a C53_2a -176(3) . . . .
C53_2a C52_2a O52_2a Pd1_2 150(2) . . . .
C51_2a C52_2a O52_2a Pd1_2 -29(3) . . . .
O52_2a C52_2a C53_2a F53_2a 2(4) . . . .
C51_2a C52_2a C53_2a F53_2a -179(2) . . . .
O52_2a C52_2a C53_2a C54_2a -177(3) . . . .
C51_2a C52_2a C53_2a C54_2a 2(4) . . . .
C52_2a C53_2a C54_2a C55_2a -6(5) . . . .
F53_2a C53_2a C54_2a C55_2a 175(2) . . . .
C53_2a C54_2a C55_2a C56_2a 3(4) . . . .
C54_2a C55_2a C56_2a C51_2a 3(4) . . . .
C52_2a C51_2a C56_2a C55_2a -7(4) . . . .
C50_2a C51_2a C56_2a C55_2a 173(3) . . . .
O61_2a C61_2a C62_2a F62_2a 5(3) . . . .
C66_2a C61_2a C62_2a F62_2a -179(3) . . . .
O61_2a C61_2a C62_2a C63_2a -175.3(19) . . . .
C66_2a C61_2a C62_2a C63_2a 0.0 . . . .
F62_2a C62_2a C63_2a C64_2a 180(2) . . . .
C61_2a C62_2a C63_2a C64_2a 0.0 . . . .
C62_2a C63_2a C64_2a C65_2a 0.0 . . . .
C63_2a C64_2a C65_2a C66_2a 0.0 . . . .
C64_2a C65_2a C66_2a C61_2a 0.0 . . . .
O61_2a C61_2a C66_2a C65_2a 175(2) . . . .
C62_2a C61_2a C66_2a C65_2a 0.0 . . . .
O51B_2b C50B_2b O50B_2b Pd1_2 176(3) . . . .
C51B_2b C50B_2b O50B_2b Pd1_2 2(8) . . . .
O50_2a Pd1_2 O50B_2b C50B_2b 0(4) . . . .
O52_2a Pd1_2 O50B_2b C50B_2b 143(6) . . . .
P2_2 Pd1_2 O50B_2b C50B_2b 178(4) . . . .
P1_2 Pd1_2 O50B_2b C50B_2b -34(7) . . . .
O52B_2b Pd1_2 O50B_2b C50B_2b -17(4) . . . .
O50B_2b C50B_2b C51B_2b C56B_2b -162(5) . . . .
O51B_2b C50B_2b C51B_2b C56B_2b 24(7) . . . .
O50B_2b C50B_2b C51B_2b C52B_2b 6(8) . . . .
O51B_2b C50B_2b C51B_2b C52B_2b -168(5) . . . .
C56B_2b C51B_2b C52B_2b O52B_2b -176(4) . . . .
C50B_2b C51B_2b C52B_2b O52B_2b 16(7) . . . .
C56B_2b C51B_2b C52B_2b C53B_2b -6(7) . . . .
C50B_2b C51B_2b C52B_2b C53B_2b -174(5) . . . .
C53B_2b C52B_2b O52B_2b Pd1_2 154(4) . . . .
C51B_2b C52B_2b O52B_2b Pd1_2 -35(6) . . . .
O52B_2b C52B_2b C53B_2b F53B_2b -5(8) . . . .
C51B_2b C52B_2b C53B_2b F53B_2b -176(5) . . . .
O52B_2b C52B_2b C53B_2b C54B_2b -179(5) . . . .
C51B_2b C52B_2b C53B_2b C54B_2b 10(8) . . . .
C52B_2b C53B_2b C54B_2b C55B_2b -12(9) . . . .
F53B_2b C53B_2b C54B_2b C55B_2b 174(5) . . . .
C53B_2b C54B_2b C55B_2b C56B_2b 11(8) . . . .
C54B_2b C55B_2b C56B_2b C51B_2b -8(8) . . . .
C52B_2b C51B_2b C56B_2b C55B_2b 5(7) . . . .
C50B_2b C51B_2b C56B_2b C55B_2b 174(5) . . . .
O61B_2b C61B_2b C62B_2b F62B_2b -4(6) . . . .
C66B_2b C61B_2b C62B_2b F62B_2b 173(6) . . . .
O61B_2b C61B_2b C62B_2b C63B_2b -177(5) . . . .
C66B_2b C61B_2b C62B_2b C63B_2b 0.0 . . . .
F62B_2b C62B_2b C63B_2b C64B_2b -173(6) . . . .
C61B_2b C62B_2b C63B_2b C64B_2b 0.0 . . . .
C62B_2b C63B_2b C64B_2b C65B_2b 0.0 . . . .
C63B_2b C64B_2b C65B_2b C66B_2b 0.0 . . . .
C64B_2b C65B_2b C66B_2b C61B_2b 0.0 . . . .
O61B_2b C61B_2b C66B_2b C65B_2b 176(6) . . . .
C62B_2b C61B_2b C66B_2b C65B_2b 0.0 . . . .
